data_2200610
loop_
_publ_author_name
'Davies, John E.'
'Kirby, Anthony J.'
'Roussev, Christo D.'

_publ_section_title
;
 Pentacyclohexyloxyphosphorane
;
_journal_issue 11
_journal_name_full 'Acta Crystallographica Section E'
_journal_page_first o994
_journal_page_last o995
_journal_paper_doi 10.1107/S1600536801015951
_journal_volume 57
_journal_year 2001
_chemical_formula_iupac 'C30 H55 O5 P'
_chemical_formula_moiety 'C30 H55 O5 P'
_chemical_formula_sum 'C30 H55 O5 P'
_chemical_formula_weight 526.71
_chemical_name_systematic
;
Pentacyclohexyloxyphosphorane
;
_space_group_IT_number 1
_symmetry_cell_setting triclinic
_symmetry_space_group_name_Hall 'P 1'
_symmetry_space_group_name_H-M 'P 1'
_cell_angle_alpha 88.403(2)
_cell_angle_beta 88.589(9)
_cell_angle_gamma 90.0210(10)
_cell_formula_units_Z 4
_cell_length_a 10.0853(2)
_cell_length_b 10.0892(2)
_cell_length_c 30.1129(7)
_cell_measurement_reflns_used 37465
_cell_measurement_temperature 180(2)
_cell_measurement_theta_max 25.03
_cell_measurement_theta_min 1.02
_cell_volume 3061.95(11)
_computing_cell_refinement 'HKL SCALEPACK (Otwinowski & Minor, 1997)'
_computing_data_collection 'COLLECT (Nonius, 1998)'
_computing_data_reduction 'HKL DENZO (Otwinowski & Minor, 1997) and SCALEPACK'
_computing_molecular_graphics 'XP (Sheldrick, 1993)'
_computing_publication_material SHELXL97
_computing_structure_refinement 'SHELXL97 (Sheldrick 1997)'
_computing_structure_solution 'SHELXS97 (Sheldrick 1997)'
_diffrn_ambient_temperature 180(2)
_diffrn_measured_fraction_theta_full .987
_diffrn_measured_fraction_theta_max .987
_diffrn_measurement_device_type 'Nonius KappaCCD'
_diffrn_measurement_method 'Thin-slice \w and \f'
_diffrn_radiation_monochromator graphite
_diffrn_radiation_source 'fine-focus sealed tube'
_diffrn_radiation_type MoK\a
_diffrn_radiation_wavelength .71073
_diffrn_reflns_av_R_equivalents .0422
_diffrn_reflns_av_sigmaI/netI .0537
_diffrn_reflns_limit_h_max 9
_diffrn_reflns_limit_h_min -11
_diffrn_reflns_limit_k_max 8
_diffrn_reflns_limit_k_min -11
_diffrn_reflns_limit_l_max 33
_diffrn_reflns_limit_l_min -35
_diffrn_reflns_number 22250
_diffrn_reflns_theta_full 25.02
_diffrn_reflns_theta_max 25.02
_diffrn_reflns_theta_min 3.57
_diffrn_standards_number 0
_exptl_absorpt_coefficient_mu .124
_exptl_absorpt_correction_type none
_exptl_crystal_colour colourless
_exptl_crystal_density_diffrn 1.143
_exptl_crystal_density_method 'not measured'
_exptl_crystal_description block
_exptl_crystal_F_000 1160
_exptl_crystal_size_max .37
_exptl_crystal_size_mid .32
_exptl_crystal_size_min .32
_refine_diff_density_max .206
_refine_diff_density_min -.275
_refine_ls_abs_structure_details 'Flack (1983), 3513 Friedel pairs'
_refine_ls_abs_structure_Flack -.01(7)
_refine_ls_extinction_method none
_refine_ls_goodness_of_fit_ref 1.063
_refine_ls_hydrogen_treatment constr
_refine_ls_matrix_type full
_refine_ls_number_parameters 1297
_refine_ls_number_reflns 13809
_refine_ls_number_restraints 3
_refine_ls_restrained_S_all 1.063
_refine_ls_R_factor_all .0499
_refine_ls_R_factor_gt .0435
_refine_ls_shift/su_max .001
_refine_ls_shift/su_mean .000
_refine_ls_structure_factor_coef Fsqd
_refine_ls_weighting_details 'calc w = 1/[\s^2^(Fo^2^)+(0.0381P)^2^+1.8978P] where P = (Fo^2^+2Fc^2^)/3'
_refine_ls_weighting_scheme calc
_refine_ls_wR_factor_ref .1078
_reflns_number_gt 12562
_reflns_number_total 13809
_reflns_threshold_expression I>2\s(I)
_cod_data_source_file cf6107.cif
_cod_data_source_block I
_cod_depositor_comments
;
The following automatic conversions were performed:
'_symmetry_cell_setting' value 'Triclinic' changed to 'triclinic'
according to '/home/saulius/struct/CIF-dictionaries/cif_core.dic'
dictionary named 'cif_core.dic' version 2.4.1 from 2010-06-29.

Automatic conversion script
Id: cif_fix_enum 1527 2010-12-29 10:47:43Z saulius 

The following automatic conversions were performed:

'_symmetry_cell_setting' value 'Triclinic' changed to 'triclinic'
according to /home/saulius/struct/CIF-dictionaries/cif_core.dic
dictionary named 'cif_core.dic' version 2.4.1 from 2010-06-29.

Automatic conversion script
Id: cif_fix_values 1715 2011-07-08 13:25:40Z adriana 
;
_cod_database_code 2200610
_cod_database_fobs_code 2200610

loop_
_symmetry_equiv_pos_as_xyz
'x, y, z'

loop_
_atom_site_label
_atom_site_fract_x
_atom_site_fract_y
_atom_site_fract_z
_atom_site_U_iso_or_equiv
_atom_site_adp_type
_atom_site_calc_flag
_atom_site_refinement_flags
_atom_site_occupancy
_atom_site_disorder_assembly
_atom_site_disorder_group
_atom_site_type_symbol
P1_1 .66801(9) -.06476(9) .78644(3) .0234(2) Uani d . 1 . . P
O1_1 .5051(2) -.0463(2) .78810(8) .0251(6) Uani d . 1 . . O
O2_1 .8317(2) -.0928(2) .78532(8) .0244(6) Uani d . 1 . . O
O3_1 .6643(2) -.0421(2) .73331(8) .0275(6) Uani d . 1 . . O
O4_1 .6842(2) .0664(2) .81462(8) .0274(6) Uani d . 1 . . O
O5_1 .6491(2) -.2066(2) .81147(9) .0276(6) Uani d . 1 . . O
C1_1 .4377(4) .0694(3) .77073(12) .0265(8) Uani d . 1 . . C
H1_1 .5048 .1366 .7600 .032 Uiso calc R 1 . . H
C2_1 .3547(4) .0284(4) .73217(14) .0355(10) Uani d . 1 . . C
H2A_1 .2976 -.0475 .7418 .043 Uiso calc R 1 . . H
H2B_1 .4140 -.0010 .7077 .043 Uiso calc R 1 . . H
C3_1 .2680(5) .1414(5) .71522(15) .0472(12) Uani d . 1 . . C
H3A_1 .3251 .2129 .7021 .057 Uiso calc R 1 . . H
H3B_1 .2107 .1089 .6916 .057 Uiso calc R 1 . . H
C4_1 .1820(4) .1968(4) .75243(16) .0456(11) Uani d . 1 . . C
H4A_1 .1183 .1281 .7635 .055 Uiso calc R 1 . . H
H4B_1 .1308 .2734 .7409 .055 Uiso calc R 1 . . H
C5_1 .2674(4) .2402(4) .79043(14) .0378(10) Uani d . 1 . . C
H5A_1 .3248 .3150 .7800 .045 Uiso calc R 1 . . H
H5B_1 .2095 .2717 .8150 .045 Uiso calc R 1 . . H
C6_1 .3536(4) .1269(4) .80760(13) .0342(9) Uani d . 1 . . C
H6A_1 .4120 .1599 .8309 .041 Uiso calc R 1 . . H
H6B_1 .2962 .0565 .8213 .041 Uiso calc R 1 . . H
C7_1 .8975(4) -.2194(3) .78534(12) .0259(8) Uani d . 1 . . C
H7_1 .8694 -.2710 .8128 .031 Uiso calc R 1 . . H
C8_1 1.0441(4) -.1904(4) .78742(14) .0333(9) Uani d . 1 . . C
H8A_1 1.0615 -.1393 .8143 .040 Uiso calc R 1 . . H
H8B_1 1.0723 -.1357 .7611 .040 Uiso calc R 1 . . H
C9_1 1.1243(4) -.3187(4) .78882(14) .0395(10) Uani d . 1 . . C
H9A_1 1.2200 -.2971 .7885 .047 Uiso calc R 1 . . H
H9B_1 1.1028 -.3688 .8168 .047 Uiso calc R 1 . . H
C10_1 1.0950(4) -.4041(4) .74975(15) .0459(12) Uani d . 1 . . C
H10A_1 1.1428 -.4894 .7529 .055 Uiso calc R 1 . . H
H10B_1 1.1271 -.3589 .7219 .055 Uiso calc R 1 . . H
C11_1 .9469(4) -.4305(4) .74702(16) .0440(11) Uani d . 1 . . C
H11A_1 .9296 -.4813 .7201 .053 Uiso calc R 1 . . H
H11B_1 .9168 -.4848 .7733 .053 Uiso calc R 1 . . H
C12_1 .8692(4) -.3014(4) .74530(14) .0333(9) Uani d . 1 . . C
H12A_1 .8940 -.2503 .7178 .040 Uiso calc R 1 . . H
H12B_1 .7731 -.3212 .7446 .040 Uiso calc R 1 . . H
C13_1 .7684(4) .0083(4) .70340(12) .0282(9) Uani d . 1 . . C
H13_1 .8549 -.0314 .7124 .034 Uiso calc R 1 . . H
C14_1 .7779(5) .1572(4) .70549(14) .0405(11) Uani d . 1 . . C
H14A_1 .8068 .1817 .7354 .049 Uiso calc R 1 . . H
H14B_1 .6892 .1965 .7008 .049 Uiso calc R 1 . . H
C15_1 .8759(5) .2135(4) .67034(14) .0417(11) Uani d . 1 . . C
H15A_1 .8748 .3115 .6711 .050 Uiso calc R 1 . . H
H15B_1 .9665 .1833 .6775 .050 Uiso calc R 1 . . H
C16_1 .8437(4) .1714(4) .62431(13) .0408(11) Uani d . 1 . . C
H16A_1 .9131 .2044 .6029 .049 Uiso calc R 1 . . H
H16B_1 .7579 .2105 .6155 .049 Uiso calc R 1 . . H
C17_1 .8357(5) .0216(5) .62278(14) .0497(12) Uani d . 1 . . C
H17A_1 .9247 -.0166 .6278 .060 Uiso calc R 1 . . H
H17B_1 .8077 -.0041 .5929 .060 Uiso calc R 1 . . H
C18_1 .7378(5) -.0352(4) .65784(14) .0429(11) Uani d . 1 . . C
H18A_1 .6470 -.0063 .6504 .051 Uiso calc R 1 . . H
H18B_1 .7403 -.1332 .6573 .051 Uiso calc R 1 . . H
C19_1 .5302(4) -.2685(3) .82986(12) .0247(8) Uani d . 1 . . C
H19_1 .4572 -.2578 .8082 .030 Uiso calc R 1 . . H
C20_1 .5609(4) -.4149(3) .83658(13) .0311(9) Uani d . 1 . . C
H20A_1 .6342 -.4263 .8576 .037 Uiso calc R 1 . . H
H20B_1 .5890 -.4530 .8079 .037 Uiso calc R 1 . . H
C21_1 .4372(4) -.4868(4) .85499(14) .0363(10) Uani d . 1 . . C
H21A_1 .3671 -.4823 .8326 .044 Uiso calc R 1 . . H
H21B_1 .4585 -.5814 .8608 .044 Uiso calc R 1 . . H
C22_1 .3860(5) -.4263(4) .89760(14) .0400(10) Uani d . 1 . . C
H22A_1 .3012 -.4696 .9069 .048 Uiso calc R 1 . . H
H22B_1 .4504 -.4436 .9213 .048 Uiso calc R 1 . . H
C23_1 .3642(4) -.2785(4) .89249(13) .0351(9) Uani d . 1 . . C
H23A_1 .3408 -.2420 .9218 .042 Uiso calc R 1 . . H
H23B_1 .2890 -.2615 .8726 .042 Uiso calc R 1 . . H
C24_1 .4878(4) -.2085(4) .87334(12) .0298(9) Uani d . 1 . . C
H24A_1 .4689 -.1130 .8685 .036 Uiso calc R 1 . . H
H24B_1 .5606 -.2170 .8947 .036 Uiso calc R 1 . . H
C25_1 .8056(4) .1224(4) .83106(12) .0269(8) Uani d . 1 . . C
H25_1 .8786 .1142 .8082 .032 Uiso calc R 1 . . H
C26_1 .7782(4) .2675(4) .83901(13) .0303(9) Uani d . 1 . . C
H26A_1 .7040 .2758 .8609 .036 Uiso calc R 1 . . H
H26B_1 .7524 .3125 .8109 .036 Uiso calc R 1 . . H
C27_1 .9030(4) .3334(4) .85659(14) .0367(10) Uani d . 1 . . C
H27A_1 .9746 .3319 .8335 .044 Uiso calc R 1 . . H
H27B_1 .8835 .4271 .8631 .044 Uiso calc R 1 . . H
C28_1 .9494(5) .2622(4) .89849(15) .0435(11) Uani d . 1 . . C
H28A_1 .8826 .2741 .9227 .052 Uiso calc R 1 . . H
H28B_1 1.0336 .3024 .9077 .052 Uiso calc R 1 . . H
C29_1 .9704(4) .1151(4) .89163(15) .0414(10) Uani d . 1 . . C
H29A_1 .9939 .0711 .9202 .050 Uiso calc R 1 . . H
H29B_1 1.0449 .1025 .8701 .050 Uiso calc R 1 . . H
C30_1 .8448(4) .0514(4) .87416(13) .0332(9) Uani d . 1 . . C
H30A_1 .8612 -.0436 .8687 .040 Uiso calc R 1 . . H
H30B_1 .7718 .0577 .8966 .040 Uiso calc R 1 . . H
P1_2 .62711(9) .45500(9) .54386(3) .0239(2) Uani d . 1 . . P
O1_2 .7896(2) .4771(2) .54091(8) .0257(6) Uani d . 1 . . O
O2_2 .4643(2) .4245(2) .54571(8) .0269(6) Uani d . 1 . . O
O3_2 .6331(2) .4715(2) .59667(8) .0295(6) Uani d . 1 . . O
O4_2 .6069(2) .5901(2) .51544(8) .0281(6) Uani d . 1 . . O
O5_2 .6472(2) .3162(2) .51989(8) .0282(6) Uani d . 1 . . O
C1_2 .8578(4) .5892(3) .55785(12) .0263(8) Uani d . 1 . . C
H1_2 .7912 .6552 .5685 .032 Uiso calc R 1 . . H
C2_2 .9421(4) .5441(4) .59637(14) .0335(9) Uani d . 1 . . C
H2A_2 .9986 .4692 .5870 .040 Uiso calc R 1 . . H
H2B_2 .8835 .5120 .6212 .040 Uiso calc R 1 . . H
C3_2 1.0296(5) .6542(4) .61247(15) .0465(11) Uani d . 1 . . C
H3A_2 .9734 .7242 .6255 .056 Uiso calc R 1 . . H
H3B_2 1.0876 .6184 .6360 .056 Uiso calc R 1 . . H
C4_2 1.1144(4) .7139(4) .57495(16) .0446(11) Uani d . 1 . . C
H4A_2 1.1769 .6462 .5637 .054 Uiso calc R 1 . . H
H4B_2 1.1669 .7883 .5861 .054 Uiso calc R 1 . . H
C5_2 1.0281(4) .7639(4) .53721(15) .0408(10) Uani d . 1 . . C
H5A_2 1.0852 .7990 .5124 .049 Uiso calc R 1 . . H
H5B_2 .9710 .8370 .5477 .049 Uiso calc R 1 . . H
C6_2 .9416(4) .6519(4) .52083(13) .0347(9) Uani d . 1 . . C
H6A_2 .8830 .6874 .4974 .042 Uiso calc R 1 . . H
H6B_2 .9990 .5834 .5075 .042 Uiso calc R 1 . . H
C7_2 .3972(4) .2993(3) .54413(13) .0269(8) Uani d . 1 . . C
H7_2 .4263 .2538 .5165 .032 Uiso calc R 1 . . H
C8_2 .2512(4) .3307(4) .54147(14) .0356(10) Uani d . 1 . . C
H8A_2 .2357 .3881 .5149 .043 Uiso calc R 1 . . H
H8B_2 .2223 .3796 .5681 .043 Uiso calc R 1 . . H
C9_2 .1691(4) .2029(5) .53870(15) .0455(11) Uani d . 1 . . C
H9A_2 .0736 .2252 .5380 .055 Uiso calc R 1 . . H
H9B_2 .1931 .1572 .5110 .055 Uiso calc R 1 . . H
C10_2 .1950(4) .1121(4) .57825(16) .0473(12) Uani d . 1 . . C
H10A_2 .1444 .0288 .5755 .057 Uiso calc R 1 . . H
H10B_2 .1640 .1551 .6058 .057 Uiso calc R 1 . . H
C11_2 .3437(5) .0801(4) .58140(17) .0464(11) Uani d . 1 . . C
H11A_2 .3589 .0232 .6081 .056 Uiso calc R 1 . . H
H11B_2 .3736 .0310 .5550 .056 Uiso calc R 1 . . H
C12_2 .4232(4) .2083(4) .58411(14) .0341(9) Uani d . 1 . . C
H12A_2 .3979 .2539 .6117 .041 Uiso calc R 1 . . H
H12B_2 .5190 .1873 .5851 .041 Uiso calc R 1 . . H
C13_2 .5284(4) .5148(4) .62727(12) .0291(9) Uani d . 1 . . C
H13_2 .4436 .4695 .6202 .035 Uiso calc R 1 . . H
C14_2 .5090(5) .6630(4) .62323(14) .0440(11) Uani d . 1 . . C
H14A_2 .4753 .6865 .5934 .053 Uiso calc R 1 . . H
H14B_2 .5953 .7081 .6264 .053 Uiso calc R 1 . . H
C15_2 .4118(5) .7102(5) .65865(15) .0499(12) Uani d . 1 . . C
H15A_2 .4062 .8082 .6566 .060 Uiso calc R 1 . . H
H15B_2 .3227 .6743 .6528 .060 Uiso calc R 1 . . H
C16_2 .4503(5) .6686(4) .70472(14) .0429(11) Uani d . 1 . . C
H16A_2 .3806 .6959 .7263 .051 Uiso calc R 1 . . H
H16B_2 .5341 .7130 .7122 .051 Uiso calc R 1 . . H
C17_2 .4680(6) .5206(5) .70785(15) .0608(15) Uani d . 1 . . C
H17A_2 .3816 .4768 .7035 .073 Uiso calc R 1 . . H
H17B_2 .4985 .4950 .7379 .073 Uiso calc R 1 . . H
C18_2 .5683(5) .4727(5) .67313(14) .0561(14) Uani d . 1 . . C
H18A_2 .6569 .5095 .6791 .067 Uiso calc R 1 . . H
H18B_2 .5744 .3747 .6752 .067 Uiso calc R 1 . . H
C19_2 .7661(4) .2589(3) .50051(12) .0260(8) Uani d . 1 . . C
H19_2 .8416 .2705 .5210 .031 Uiso calc R 1 . . H
C20_2 .7381(4) .1122(4) .49606(13) .0297(9) Uani d . 1 . . C
H20A_2 .6595 .1004 .4775 .036 Uiso calc R 1 . . H
H20B_2 .7185 .0713 .5258 .036 Uiso calc R 1 . . H
C21_2 .8575(4) .0448(4) .47488(13) .0357(10) Uani d . 1 . . C
H21A_2 .8371 -.0502 .4712 .043 Uiso calc R 1 . . H
H21B_2 .9336 .0505 .4949 .043 Uiso calc R 1 . . H
C22_2 .8956(5) .1080(4) .42975(14) .0411(11) Uani d . 1 . . C
H22A_2 .8240 .0928 .4086 .049 Uiso calc R 1 . . H
H22B_2 .9775 .0659 .4181 .049 Uiso calc R 1 . . H
C23_2 .9186(4) .2571(4) .43374(13) .0368(10) Uani d . 1 . . C
H23A_2 .9983 .2717 .4515 .044 Uiso calc R 1 . . H
H23B_2 .9352 .2974 .4038 .044 Uiso calc R 1 . . H
C24_2 .8002(4) .3247(4) .45561(12) .0291(9) Uani d . 1 . . C
H24A_2 .7228 .3197 .4361 .035 Uiso calc R 1 . . H
H24B_2 .8209 .4195 .4596 .035 Uiso calc R 1 . . H
C25_2 .4856(4) .6449(3) .49835(12) .0262(8) Uani d . 1 . . C
H25_2 .4111 .6283 .5204 .031 Uiso calc R 1 . . H
C26_2 .5091(4) .7937(4) .49231(13) .0329(9) Uani d . 1 . . C
H26A_2 .5874 .8099 .4724 .040 Uiso calc R 1 . . H
H26B_2 .5271 .8324 .5214 .040 Uiso calc R 1 . . H
C27_2 .3867(4) .8598(4) .47225(14) .0389(10) Uani d . 1 . . C
H27A_2 .3106 .8500 .4935 .047 Uiso calc R 1 . . H
H27B_2 .4041 .9557 .4673 .047 Uiso calc R 1 . . H
C28_2 .3513(5) .7993(4) .42859(16) .0504(12) Uani d . 1 . . C
H28A_2 .4233 .8173 .4063 .060 Uiso calc R 1 . . H
H28B_2 .2691 .8406 .4175 .060 Uiso calc R 1 . . H
C29_2 .3309(5) .6490(4) .43440(16) .0453(11) Uani d . 1 . . C
H29A_2 .2523 .6311 .4540 .054 Uiso calc R 1 . . H
H29B_2 .3142 .6106 .4052 .054 Uiso calc R 1 . . H
C30_2 .4532(4) .5837(4) .45458(13) .0326(9) Uani d . 1 . . C
H30A_2 .4366 .4876 .4594 .039 Uiso calc R 1 . . H
H30B_2 .5298 .5945 .4336 .039 Uiso calc R 1 . . H
P1_3 1.12986(9) .45739(9) .28611(3) .0241(2) Uani d . 1 . . P
O1_3 1.1097(2) .2949(2) .28792(8) .0271(6) Uani d . 1 . . O
O2_3 1.1587(2) .6208(2) .28475(8) .0257(6) Uani d . 1 . . O
O3_3 1.1155(3) .4539(2) .23313(8) .0274(6) Uani d . 1 . . O
O4_3 .9940(2) .4741(2) .31442(8) .0274(6) Uani d . 1 . . O
O5_3 1.2676(2) .4393(2) .31096(9) .0290(6) Uani d . 1 . . O
C1_3 .9982(4) .2272(3) .27011(12) .0256(8) Uani d . 1 . . C
H1_3 .9325 .2940 .2592 .031 Uiso calc R 1 . . H
C2_3 1.0452(4) .1444(4) .23187(13) .0334(9) Uani d . 1 . . C
H2A_3 1.1189 .0867 .2417 .040 Uiso calc R 1 . . H
H2B_3 1.0793 .2034 .2074 .040 Uiso calc R 1 . . H
C3_3 .9337(5) .0584(5) .21476(15) .0459(11) Uani d . 1 . . C
H3A_3 .8646 .1160 .2017 .055 Uiso calc R 1 . . H
H3B_3 .9695 .0012 .1911 .055 Uiso calc R 1 . . H
C4_3 .8719(5) -.0283(4) .25212(16) .0445(11) Uani d . 1 . . C
H4A_3 .7967 -.0791 .2406 .053 Uiso calc R 1 . . H
H4B_3 .9385 -.0922 .2633 .053 Uiso calc R 1 . . H
C5_3 .8233(4) .0573(4) .28965(14) .0394(10) Uani d . 1 . . C
H5A_3 .7867 -.0002 .3142 .047 Uiso calc R 1 . . H
H5B_3 .7511 .1155 .2790 .047 Uiso calc R 1 . . H
C6_3 .9344(4) .1420(4) .30699(13) .0311(9) Uani d . 1 . . C
H6A_3 .8984 .1998 .3304 .037 Uiso calc R 1 . . H
H6B_3 1.0025 .0838 .3204 .037 Uiso calc R 1 . . H
C7_3 1.2844(4) .6868(3) .28534(12) .0265(8) Uani d . 1 . . C
H7_3 1.3318 .6579 .3127 .032 Uiso calc R 1 . . H
C8_3 1.2542(4) .8350(3) .28755(14) .0338(9) Uani d . 1 . . C
H8A_3 1.2042 .8637 .2611 .041 Uiso calc R 1 . . H
H8B_3 1.1984 .8519 .3143 .041 Uiso calc R 1 . . H
C9_3 1.3828(5) .9145(4) .28932(14) .0405(10) Uani d . 1 . . C
H9A_3 1.3618 1.0104 .2897 .049 Uiso calc R 1 . . H
H9B_3 1.4292 .8907 .3170 .049 Uiso calc R 1 . . H
C10_3 1.4722(4) .8873(4) .24981(15) .0431(11) Uani d . 1 . . C
H10A_3 1.5565 .9365 .2525 .052 Uiso calc R 1 . . H
H10B_3 1.4292 .9193 .2223 .052 Uiso calc R 1 . . H
C11_3 1.5016(4) .7403(4) .24652(16) .0441(11) Uani d . 1 . . C
H11A_3 1.5530 .7100 .2725 .053 Uiso calc R 1 . . H
H11B_3 1.5560 .7248 .2193 .053 Uiso calc R 1 . . H
C12_3 1.3722(4) .6609(4) .24503(13) .0329(9) Uani d . 1 . . C
H12A_3 1.3245 .6860 .2177 .039 Uiso calc R 1 . . H
H12B_3 1.3928 .5651 .2441 .039 Uiso calc R 1 . . H
C13_3 1.0693(4) .5585(4) .20282(12) .0281(8) Uani d . 1 . . C
H13_3 1.1084 .6451 .2113 .034 Uiso calc R 1 . . H
C14_3 .9200(4) .5681(4) .20509(13) .0381(10) Uani d . 1 . . C
H14A_3 .8910 .5970 .2349 .046 Uiso calc R 1 . . H
H14B_3 .8809 .4798 .2003 .046 Uiso calc R 1 . . H
C15_3 .8713(5) .6665(5) .16996(14) .0452(11) Uani d . 1 . . C
H15A_3 .7732 .6676 .1709 .054 Uiso calc R 1 . . H
H15B_3 .9027 .7564 .1769 .054 Uiso calc R 1 . . H
C16_3 .9190(4) .6332(4) .12393(13) .0398(10) Uani d . 1 . . C
H16A_3 .8893 .7023 .1024 .048 Uiso calc R 1 . . H
H16B_3 .8809 .5473 .1155 .048 Uiso calc R 1 . . H
C17_3 1.0694(5) .6250(5) .12253(14) .0494(12) Uani d . 1 . . C
H17A_3 1.1070 .7134 .1281 .059 Uiso calc R 1 . . H
H17B_3 1.1001 .5986 .0926 .059 Uiso calc R 1 . . H
C18_3 1.1191(5) .5250(5) .15713(13) .0447(12) Uani d . 1 . . C
H18A_3 1.0884 .4351 .1499 .054 Uiso calc R 1 . . H
H18B_3 1.2173 .5248 .1564 .054 Uiso calc R 1 . . H
C19_3 1.3258(4) .3203(3) .33041(12) .0261(8) Uani d . 1 . . C
H19_3 1.3190 .2464 .3091 .031 Uiso calc R 1 . . H
C20_3 1.4709(4) .3513(4) .33728(13) .0319(9) Uani d . 1 . . C
H20A_3 1.4784 .4258 .3578 .038 Uiso calc R 1 . . H
H20B_3 1.5139 .3783 .3085 .038 Uiso calc R 1 . . H
C21_3 1.5403(4) .2300(4) .35653(14) .0393(10) Uani d . 1 . . C
H21A_3 1.6339 .2522 .3621 .047 Uiso calc R 1 . . H
H21B_3 1.5395 .1583 .3347 .047 Uiso calc R 1 . . H
C22_3 1.4728(4) .1811(4) .39987(15) .0431(11) Uani d . 1 . . C
H22A_3 1.5147 .0972 .4100 .052 Uiso calc R 1 . . H
H22B_3 1.4856 .2474 .4230 .052 Uiso calc R 1 . . H
C23_3 1.3256(4) .1584(4) .39423(14) .0386(10) Uani d . 1 . . C
H23A_3 1.2836 .1367 .4236 .046 Uiso calc R 1 . . H
H23B_3 1.3130 .0816 .3750 .046 Uiso calc R 1 . . H
C24_3 1.2573(4) .2799(4) .37368(12) .0305(9) Uani d . 1 . . C
H24A_3 1.1631 .2590 .3684 .037 Uiso calc R 1 . . H
H24B_3 1.2600 .3542 .3945 .037 Uiso calc R 1 . . H
C25_3 .9357(4) .5950(4) .33073(12) .0253(8) Uani d . 1 . . C
H25_3 .9480 .6673 .3076 .030 Uiso calc R 1 . . H
C26_3 .7888(4) .5688(4) .33811(13) .0306(9) Uani d . 1 . . C
H26A_3 .7756 .4955 .3603 .037 Uiso calc R 1 . . H
H26B_3 .7493 .5421 .3099 .037 Uiso calc R 1 . . H
C27_3 .7210(4) .6933(4) .35447(13) .0346(9) Uani d . 1 . . C
H27A_3 .6259 .6742 .3606 .042 Uiso calc R 1 . . H
H27B_3 .7272 .7635 .3309 .042 Uiso calc R 1 . . H
C28_3 .7835(4) .7433(4) .39659(14) .0390(10) Uani d . 1 . . C
H28A_3 .7430 .8291 .4044 .047 Uiso calc R 1 . . H
H28B_3 .7654 .6792 .4215 .047 Uiso calc R 1 . . H
C29_3 .9331(4) .7609(4) .39000(14) .0366(10) Uani d . 1 . . C
H29A_3 .9506 .8352 .3685 .044 Uiso calc R 1 . . H
H29B_3 .9720 .7843 .4186 .044 Uiso calc R 1 . . H
C30_3 .9996(4) .6363(4) .37310(12) .0297(9) Uani d . 1 . . C
H30A_3 1.0953 .6533 .3674 .036 Uiso calc R 1 . . H
H30B_3 .9908 .5640 .3959 .036 Uiso calc R 1 . . H
P1_4 .64770(9) .42034(8) .04390(3) .0238(2) Uani d . 1 . . P
O1_4 .6262(2) .5826(2) .04113(8) .0259(6) Uani d . 1 . . O
O2_4 .6781(2) .2573(2) .04599(9) .0283(6) Uani d . 1 . . O
O3_4 .7900(2) .4404(2) .01966(9) .0281(6) Uani d . 1 . . O
O4_4 .6239(3) .4254(2) .09703(8) .0290(6) Uani d . 1 . . O
O5_4 .5167(2) .4004(2) .01584(8) .0272(6) Uani d . 1 . . O
C1_4 .5109(4) .6487(4) .05789(12) .0268(8) Uani d . 1 . . C
H1_4 .4440 .5814 .0688 .032 Uiso calc R 1 . . H
C2_4 .4528(4) .7327(4) .02046(13) .0339(9) Uani d . 1 . . C
H2A_4 .4203 .6739 -.0027 .041 Uiso calc R 1 . . H
H2B_4 .5230 .7902 .0068 .041 Uiso calc R 1 . . H
C3_4 .3386(4) .8187(4) .03727(15) .0386(10) Uani d . 1 . . C
H3A_4 .3063 .8755 .0125 .046 Uiso calc R 1 . . H
H3B_4 .2644 .7612 .0481 .046 Uiso calc R 1 . . H
C4_4 .3821(4) .9051(4) .07448(15) .0442(11) Uani d . 1 . . C
H4A_4 .3057 .9576 .0854 .053 Uiso calc R 1 . . H
H4B_4 .4514 .9677 .0631 .053 Uiso calc R 1 . . H
C5_4 .4367(5) .8204(5) .11287(15) .0468(12) Uani d . 1 . . C
H5A_4 .4681 .8788 .1363 .056 Uiso calc R 1 . . H
H5B_4 .3653 .7632 .1259 .056 Uiso calc R 1 . . H
C6_4 .5515(4) .7340(4) .09638(13) .0328(9) Uani d . 1 . . C
H6A_4 .6268 .7916 .0866 .039 Uiso calc R 1 . . H
H6B_4 .5816 .6758 .1212 .039 Uiso calc R 1 . . H
C7_4 .8036(4) .1908(3) .04427(13) .0271(8) Uani d . 1 . . C
H7_4 .8539 .2213 .0168 .033 Uiso calc R 1 . . H
C8_4 .8867(4) .2142(4) .08411(13) .0326(9) Uani d . 1 . . C
H8A_4 .8360 .1878 .1115 .039 Uiso calc R 1 . . H
H8B_4 .9079 .3097 .0856 .039 Uiso calc R 1 . . H
C9_4 1.0155(4) .1344(4) .08149(16) .0424(11) Uani d . 1 . . C
H9A_4 1.0695 .1656 .0554 .051 Uiso calc R 1 . . H
H9B_4 1.0673 .1485 .1085 .051 Uiso calc R 1 . . H
C10_4 .9856(5) -.0128(4) .07766(16) .0491(12) Uani d . 1 . . C
H10A_4 1.0699 -.0622 .0743 .059 Uiso calc R 1 . . H
H10B_4 .9399 -.0458 .1052 .059 Uiso calc R 1 . . H
C11_4 .8992(5) -.0380(4) .03828(16) .0450(12) Uani d . 1 . . C
H11A_4 .8763 -.1333 .0378 .054 Uiso calc R 1 . . H
H11B_4 .9489 -.0147 .0104 .054 Uiso calc R 1 . . H
C12_4 .7716(4) .0445(4) .04089(14) .0350(10) Uani d . 1 . . C
H12A_4 .7191 .0306 .0141 .042 Uiso calc R 1 . . H
H12B_4 .7174 .0148 .0672 .042 Uiso calc R 1 . . H
C13_4 .8489(4) .5587(3) -.00105(12) .0253(8) Uani d . 1 . . C
H13_4 .8341 .6354 .0188 .030 Uiso calc R 1 . . H
C14_4 .9959(4) .5322(4) -.00574(13) .0314(9) Uani d . 1 . . C
H14A_4 1.0107 .4528 -.0238 .038 Uiso calc R 1 . . H
H14B_4 1.0329 .5144 .0240 .038 Uiso calc R 1 . . H
C15_4 1.0666(4) .6513(4) -.02803(14) .0379(10) Uani d . 1 . . C
H15A_4 1.1621 .6311 -.0321 .045 Uiso calc R 1 . . H
H15B_4 1.0582 .7289 -.0088 .045 Uiso calc R 1 . . H
C16_4 1.0065(4) .6843(5) -.07334(14) .0441(11) Uani d . 1 . . C
H16A_4 1.0496 .7650 -.0865 .053 Uiso calc R 1 . . H
H16B_4 1.0240 .6105 -.0936 .053 Uiso calc R 1 . . H
C17_4 .8581(4) .7071(4) -.06915(14) .0389(10) Uani d . 1 . . C
H17A_4 .8215 .7208 -.0991 .047 Uiso calc R 1 . . H
H17B_4 .8410 .7883 -.0522 .047 Uiso calc R 1 . . H
C18_4 .7881(4) .5892(4) -.04553(12) .0309(9) Uani d . 1 . . C
H18A_4 .6928 .6098 -.0411 .037 Uiso calc R 1 . . H
H18B_4 .7954 .5104 -.0643 .037 Uiso calc R 1 . . H
C19_4 .4622(4) .2782(3) -.00060(12) .0245(8) Uani d . 1 . . C
H19_4 .4761 .2050 .0219 .029 Uiso calc R 1 . . H
C20_4 .5301(4) .2424(4) -.04413(12) .0320(9) Uani d . 1 . . C
H20A_4 .6253 .2250 -.0391 .038 Uiso calc R 1 . . H
H20B_4 .5236 .3179 -.0657 .038 Uiso calc R 1 . . H
C21_4 .4666(4) .1200(4) -.06321(14) .0388(10) Uani d . 1 . . C
H21A_4 .5080 .1025 -.0926 .047 Uiso calc R 1 . . H
H21B_4 .4831 .0422 -.0434 .047 Uiso calc R 1 . . H
C22_4 .3176(4) .1381(5) -.06818(15) .0443(11) Uani d . 1 . . C
H22A_4 .2784 .0545 -.0783 .053 Uiso calc R 1 . . H
H22B_4 .3014 .2081 -.0911 .053 Uiso calc R 1 . . H
C23_4 .2502(4) .1764(4) -.02440(13) .0364(10) Uani d . 1 . . C
H23A_4 .1550 .1939 -.0293 .044 Uiso calc R 1 . . H
H23B_4 .2569 .1019 -.0025 .044 Uiso calc R 1 . . H
C24_4 .3146(4) .2994(4) -.00608(12) .0278(8) Uani d . 1 . . C
H24A_4 .3001 .3761 -.0266 .033 Uiso calc R 1 . . H
H24B_4 .2727 .3194 .0230 .033 Uiso calc R 1 . . H
C25_4 .5764(4) .3212(4) .12723(12) .0263(8) Uani d . 1 . . C
H25_4 .6221 .2365 .1197 .032 Uiso calc R 1 . . H
C26_4 .4298(4) .3024(5) .12387(14) .0399(10) Uani d . 1 . . C
H26A_4 .4099 .2697 .0941 .048 Uiso calc R 1 . . H
H26B_4 .3849 .3890 .1272 .048 Uiso calc R 1 . . H
C27_4 .3755(5) .2046(5) .15918(15) .0494(12) Uani d . 1 . . C
H27A_4 .2777 .2003 .1571 .059 Uiso calc R 1 . . H
H27B_4 .4113 .1153 .1533 .059 Uiso calc R 1 . . H
C28_4 .4103(4) .2419(4) .20519(14) .0412(11) Uani d . 1 . . C
H28A_4 .3795 .1721 .2268 .049 Uiso calc R 1 . . H
H28B_4 .3658 .3260 .2128 .049 Uiso calc R 1 . . H
C29_4 .5582(5) .2582(5) .20774(15) .0596(14) Uani d . 1 . . C
H29A_4 .6014 .1713 .2032 .072 Uiso calc R 1 . . H
H29B_4 .5803 .2875 .2378 .072 Uiso calc R 1 . . H
C30_4 .6129(5) .3588(5) .17307(14) .0587(15) Uani d . 1 . . C
H30A_4 .5768 .4478 .1793 .070 Uiso calc R 1 . . H
H30B_4 .7107 .3631 .1749 .070 Uiso calc R 1 . . H

loop_
_atom_site_aniso_label
_atom_site_aniso_U_11
_atom_site_aniso_U_22
_atom_site_aniso_U_33
_atom_site_aniso_U_12
_atom_site_aniso_U_13
_atom_site_aniso_U_23
P1_1 .0183(5) .0247(5) .0271(5) .0011(4) .0008(4) .0009(4)
O1_1 .0169(14) .0258(14) .0323(14) .0002(10) .0005(11) .0064(11)
O2_1 .0162(13) .0242(13) .0327(14) .0029(10) .0012(11) -.0002(11)
O3_1 .0216(14) .0334(15) .0273(14) -.0032(11) .0002(11) .0013(11)
O4_1 .0213(14) .0283(14) .0329(14) .0045(11) -.0034(11) -.0032(11)
O5_1 .0204(14) .0230(13) .0388(15) .0012(10) .0028(11) .0065(11)
C1_1 .027(2) .0213(19) .031(2) .0064(15) .0021(16) .0011(15)
C2_1 .034(2) .032(2) .041(2) .0075(17) -.0081(19) -.0070(18)
C3_1 .047(3) .051(3) .045(3) .013(2) -.019(2) -.004(2)
C4_1 .035(3) .042(3) .061(3) .014(2) -.014(2) -.001(2)
C5_1 .035(2) .032(2) .047(3) .0099(18) -.0011(19) -.0072(19)
C6_1 .032(2) .036(2) .034(2) .0094(18) .0009(18) -.0013(18)
C7_1 .025(2) .0219(19) .030(2) .0039(15) -.0022(16) .0003(15)
C8_1 .018(2) .042(2) .040(2) .0044(17) -.0030(17) -.0054(18)
C9_1 .025(2) .053(3) .040(2) .0116(19) -.0019(18) .001(2)
C10_1 .037(3) .047(3) .053(3) .022(2) .003(2) -.004(2)
C11_1 .046(3) .031(2) .055(3) .0094(19) -.001(2) -.008(2)
C12_1 .025(2) .035(2) .040(2) .0010(17) -.0032(18) -.0042(18)
C13_1 .021(2) .032(2) .032(2) .0019(16) .0037(16) .0042(16)
C14_1 .058(3) .031(2) .033(2) .002(2) .004(2) .0037(18)
C15_1 .046(3) .034(2) .045(3) -.0098(19) .002(2) .0097(19)
C16_1 .038(3) .049(3) .033(2) .007(2) .0067(19) .016(2)
C17_1 .061(3) .058(3) .030(2) .000(2) .011(2) -.003(2)
C18_1 .046(3) .046(3) .037(2) -.008(2) .001(2) -.002(2)
C19_1 .020(2) .027(2) .0263(19) -.0004(15) -.0005(15) .0005(15)
C20_1 .034(2) .026(2) .034(2) .0031(17) .0001(18) .0021(16)
C21_1 .038(3) .026(2) .044(2) -.0034(17) -.0001(19) .0029(18)
C22_1 .044(3) .034(2) .041(2) -.0053(19) .007(2) .0114(19)
C23_1 .033(2) .043(2) .030(2) -.0005(18) .0053(18) .0037(18)
C24_1 .034(2) .029(2) .026(2) -.0003(17) -.0004(17) .0010(16)
C25_1 .026(2) .027(2) .027(2) .0033(16) -.0020(16) -.0012(16)
C26_1 .030(2) .027(2) .034(2) .0081(16) -.0029(17) -.0016(16)
C27_1 .039(3) .027(2) .045(2) -.0003(18) -.0037(19) -.0078(18)
C28_1 .045(3) .044(3) .043(3) -.001(2) -.014(2) -.010(2)
C29_1 .043(3) .041(3) .041(2) .006(2) -.017(2) -.0028(19)
C30_1 .035(2) .033(2) .031(2) .0035(17) -.0040(18) .0000(17)
P1_2 .0197(5) .0234(5) .0285(5) .0008(4) .0008(4) -.0006(4)
O1_2 .0184(14) .0274(14) .0317(14) .0006(10) -.0027(11) -.0077(11)
O2_2 .0187(14) .0212(13) .0404(15) -.0032(10) .0009(11) .0029(11)
O3_2 .0209(14) .0366(15) .0309(15) .0044(11) .0028(11) -.0006(12)
O4_2 .0230(14) .0261(14) .0350(15) -.0043(11) -.0017(11) .0050(11)
O5_2 .0211(14) .0261(14) .0375(15) -.0016(10) .0021(11) -.0063(11)
C1_2 .024(2) .0217(19) .034(2) -.0006(15) -.0004(16) -.0051(15)
C2_2 .030(2) .031(2) .040(2) -.0071(17) -.0076(18) .0041(17)
C3_2 .050(3) .045(3) .046(3) -.006(2) -.019(2) -.001(2)
C4_2 .030(2) .036(2) .069(3) -.0121(18) -.011(2) .000(2)
C5_2 .036(3) .038(2) .047(3) -.0118(19) .002(2) .005(2)
C6_2 .029(2) .040(2) .035(2) -.0045(18) -.0001(18) -.0006(18)
C7_2 .023(2) .024(2) .034(2) -.0033(15) -.0019(16) -.0012(16)
C8_2 .019(2) .042(2) .046(2) .0002(17) -.0030(18) .0054(19)
C9_2 .029(2) .059(3) .049(3) -.013(2) .000(2) -.006(2)
C10_2 .036(3) .044(3) .062(3) -.020(2) .001(2) -.001(2)
C11_2 .047(3) .032(2) .060(3) -.006(2) .002(2) .005(2)
C12_2 .031(2) .029(2) .042(2) -.0031(17) -.0056(18) .0052(18)
C13_2 .028(2) .032(2) .028(2) -.0024(16) .0049(16) -.0049(16)
C14_2 .064(3) .036(2) .032(2) .009(2) .004(2) -.0030(18)
C15_2 .061(3) .046(3) .044(3) .015(2) .000(2) -.011(2)
C16_2 .040(3) .054(3) .034(2) -.004(2) .003(2) -.011(2)
C17_2 .080(4) .066(4) .035(3) .014(3) .019(3) .004(2)
C18_2 .078(4) .056(3) .033(3) .030(3) .007(2) .008(2)
C19_2 .021(2) .028(2) .030(2) .0019(15) .0002(16) -.0039(16)
C20_2 .032(2) .027(2) .031(2) .0022(16) -.0043(17) .0001(16)
C21_2 .043(3) .025(2) .039(2) .0056(18) -.0030(19) -.0050(17)
C22_2 .048(3) .035(2) .040(2) .007(2) .009(2) -.0100(19)
C23_2 .038(3) .038(2) .034(2) -.0032(19) .0116(19) -.0005(18)
C24_2 .032(2) .025(2) .031(2) -.0002(16) -.0013(17) -.0009(16)
C25_2 .021(2) .024(2) .033(2) .0037(15) -.0001(16) .0038(16)
C26_2 .035(2) .028(2) .035(2) -.0044(17) .0022(18) .0016(17)
C27_2 .038(3) .027(2) .051(3) .0030(18) .002(2) .0087(19)
C28_2 .051(3) .047(3) .053(3) .007(2) -.012(2) .012(2)
C29_2 .045(3) .045(3) .046(3) .004(2) -.020(2) .000(2)
C30_2 .033(2) .033(2) .032(2) -.0001(17) -.0045(17) .0019(17)
P1_3 .0237(5) .0198(5) .0288(5) -.0003(4) -.0026(4) .0014(4)
O1_3 .0250(15) .0213(13) .0355(15) -.0014(10) -.0090(11) .0004(11)
O2_3 .0225(14) .0203(13) .0342(14) -.0029(10) -.0006(11) .0010(11)
O3_3 .0358(16) .0187(13) .0277(14) .0051(11) -.0022(12) .0010(10)
O4_3 .0287(15) .0206(13) .0325(14) -.0029(10) .0043(11) -.0004(11)
O5_3 .0272(15) .0179(13) .0422(16) -.0023(10) -.0123(12) .0053(11)
C1_3 .024(2) .025(2) .028(2) .0000(15) -.0044(16) -.0017(15)
C2_3 .034(2) .030(2) .036(2) -.0047(17) .0049(18) -.0048(17)
C3_3 .047(3) .051(3) .041(3) -.009(2) .003(2) -.020(2)
C4_3 .037(3) .035(2) .062(3) -.0140(19) .001(2) -.014(2)
C5_3 .035(3) .038(2) .045(3) -.0108(19) .001(2) .0014(19)
C6_3 .034(2) .029(2) .031(2) -.0045(17) -.0019(17) -.0013(16)
C7_3 .029(2) .0210(19) .030(2) -.0029(15) -.0034(16) -.0014(15)
C8_3 .037(2) .020(2) .044(2) -.0011(17) .0074(19) -.0034(17)
C9_3 .055(3) .024(2) .042(2) -.0147(19) -.006(2) -.0017(18)
C10_3 .038(3) .035(2) .056(3) -.0161(19) -.003(2) .004(2)
C11_3 .026(2) .050(3) .057(3) -.0097(19) .001(2) -.002(2)
C12_3 .031(2) .028(2) .040(2) -.0036(17) .0036(18) -.0054(17)
C13_3 .035(2) .0203(19) .029(2) -.0031(16) -.0056(17) .0050(15)
C14_3 .031(2) .052(3) .031(2) .0033(19) -.0023(18) .0048(19)
C15_3 .041(3) .055(3) .040(2) .012(2) -.014(2) .000(2)
C16_3 .051(3) .035(2) .033(2) -.008(2) -.013(2) .0077(18)
C17_3 .056(3) .062(3) .029(2) .003(2) .001(2) .013(2)
C18_3 .047(3) .054(3) .033(2) .018(2) .007(2) .005(2)
C19_3 .028(2) .0200(19) .031(2) -.0002(15) -.0048(16) .0010(15)
C20_3 .026(2) .037(2) .033(2) -.0027(17) -.0034(17) .0019(17)
C21_3 .033(3) .039(2) .046(3) .0032(18) -.006(2) -.0017(19)
C22_3 .038(3) .044(3) .047(3) .006(2) -.013(2) .010(2)
C23_3 .041(3) .040(2) .034(2) -.0008(19) -.0050(19) .0112(18)
C24_3 .025(2) .034(2) .032(2) .0021(16) -.0014(17) .0019(17)
C25_3 .027(2) .025(2) .0236(19) .0016(15) -.0023(15) -.0003(15)
C26_3 .027(2) .034(2) .031(2) -.0083(17) -.0025(17) -.0013(17)
C27_3 .027(2) .041(2) .035(2) -.0006(18) .0041(18) .0018(18)
C28_3 .041(3) .040(2) .036(2) .0019(19) .0087(19) -.0074(19)
C29_3 .041(3) .034(2) .035(2) -.0037(18) .0004(19) -.0095(18)
C30_3 .032(2) .027(2) .030(2) -.0035(16) -.0036(17) .0001(16)
P1_4 .0226(5) .0201(5) .0285(5) .0015(4) .0008(4) .0022(4)
O1_4 .0236(14) .0191(13) .0344(14) .0024(10) .0069(11) .0024(11)
O2_4 .0234(15) .0225(14) .0389(15) .0036(11) -.0028(11) .0027(11)
O3_4 .0234(15) .0215(13) .0387(15) .0005(10) .0074(12) .0025(11)
O4_4 .0374(16) .0201(13) .0293(14) -.0031(11) .0004(12) .0009(11)
O5_4 .0256(15) .0226(13) .0336(14) .0041(11) -.0055(11) -.0021(11)
C1_4 .026(2) .026(2) .0282(19) .0058(15) .0019(16) .0007(15)
C2_4 .038(2) .028(2) .036(2) .0079(17) -.0014(18) .0002(17)
C3_4 .032(2) .032(2) .051(3) .0100(18) -.006(2) .000(2)
C4_4 .037(3) .037(2) .059(3) .0152(19) -.002(2) -.010(2)
C5_4 .046(3) .050(3) .046(3) .012(2) -.003(2) -.021(2)
C6_4 .029(2) .033(2) .036(2) .0052(17) -.0037(17) -.0046(17)
C7_4 .025(2) .022(2) .035(2) .0054(15) .0000(16) .0019(16)
C8_4 .035(2) .027(2) .036(2) .0042(17) -.0027(18) -.0006(17)
C9_4 .025(2) .044(3) .058(3) .0064(19) -.005(2) -.001(2)
C10_4 .041(3) .043(3) .063(3) .022(2) -.002(2) .003(2)
C11_4 .053(3) .027(2) .056(3) .016(2) .003(2) -.006(2)
C12_4 .044(3) .022(2) .039(2) .0068(18) -.0081(19) -.0027(17)
C13_4 .027(2) .0198(19) .029(2) .0001(15) .0027(16) .0001(15)
C14_4 .022(2) .035(2) .037(2) -.0015(16) .0055(17) -.0055(18)
C15_4 .028(2) .041(2) .045(3) -.0056(18) .0075(19) -.0051(19)
C16_4 .034(3) .052(3) .045(3) -.010(2) .012(2) .007(2)
C17_4 .043(3) .040(2) .033(2) -.0076(19) .0042(19) .0090(19)
C18_4 .027(2) .037(2) .029(2) -.0011(17) .0005(17) -.0012(17)
C19_4 .026(2) .0208(19) .027(2) -.0015(15) -.0039(16) .0000(15)
C20_4 .030(2) .035(2) .031(2) .0009(17) .0004(17) -.0011(17)
C21_4 .039(3) .044(3) .034(2) .0054(19) -.0039(19) -.0143(19)
C22_4 .042(3) .050(3) .042(3) -.002(2) -.010(2) -.015(2)
C23_4 .027(2) .043(3) .039(2) -.0019(18) -.0075(18) .0033(19)
C24_4 .024(2) .029(2) .030(2) .0034(16) -.0014(16) .0023(16)
C25_4 .029(2) .0236(19) .0252(19) .0020(15) .0016(16) .0059(15)
C26_4 .030(2) .057(3) .032(2) -.005(2) .0006(18) .002(2)
C27_4 .043(3) .064(3) .041(3) -.017(2) .015(2) -.002(2)
C28_4 .045(3) .043(3) .035(2) .003(2) .012(2) .0031(19)
C29_4 .068(4) .078(4) .032(3) -.014(3) -.003(2) .017(2)
C30_4 .061(3) .083(4) .032(3) -.038(3) -.010(2) .012(2)

loop_
_atom_type_symbol
_atom_type_description
_atom_type_scat_dispersion_real
_atom_type_scat_dispersion_imag
_atom_type_scat_source
C C .0033 .0016 'International Tables Vol C Tables 4.2.6.8 and 6.1.1.4'
H H .0000 .0000 'International Tables Vol C Tables 4.2.6.8 and 6.1.1.4'
O O .0106 .0060 'International Tables Vol C Tables 4.2.6.8 and 6.1.1.4'
P P .1023 .0942 'International Tables Vol C Tables 4.2.6.8 and 6.1.1.4'

loop_
_geom_angle_atom_site_label_1
_geom_angle_atom_site_label_2
_geom_angle_atom_site_label_3
_geom_angle
_geom_angle_publ_flag
O4_1 P1_1 O5_1 120.09(14) no
O4_1 P1_1 O3_1 115.78(14) no
O5_1 P1_1 O3_1 124.04(14) no
O4_1 P1_1 O1_1 90.17(13) no
O5_1 P1_1 O1_1 88.78(12) no
O3_1 P1_1 O1_1 88.27(13) no
O4_1 P1_1 O2_1 92.28(13) no
O5_1 P1_1 O2_1 88.07(13) no
O3_1 P1_1 O2_1 92.66(13) no
O1_1 P1_1 O2_1 176.70(13) no
C1_1 O1_1 P1_1 123.8(2) no
C7_1 O2_1 P1_1 127.2(2) no
C13_1 O3_1 P1_1 128.4(2) no
C25_1 O4_1 P1_1 127.8(2) no
C19_1 O5_1 P1_1 129.6(2) no
O1_1 C1_1 C6_1 108.6(3) no
O1_1 C1_1 C2_1 108.5(3) no
C6_1 C1_1 C2_1 111.8(3) no
O1_1 C1_1 H1_1 109.3 no
C6_1 C1_1 H1_1 109.3 no
C2_1 C1_1 H1_1 109.3 no
C1_1 C2_1 C3_1 111.9(3) no
C1_1 C2_1 H2A_1 109.2 no
C3_1 C2_1 H2A_1 109.2 no
C1_1 C2_1 H2B_1 109.2 no
C3_1 C2_1 H2B_1 109.2 no
H2A_1 C2_1 H2B_1 107.9 no
C4_1 C3_1 C2_1 111.2(4) no
C4_1 C3_1 H3A_1 109.4 no
C2_1 C3_1 H3A_1 109.4 no
C4_1 C3_1 H3B_1 109.4 no
C2_1 C3_1 H3B_1 109.4 no
H3A_1 C3_1 H3B_1 108.0 no
C3_1 C4_1 C5_1 110.5(4) no
C3_1 C4_1 H4A_1 109.5 no
C5_1 C4_1 H4A_1 109.5 no
C3_1 C4_1 H4B_1 109.5 no
C5_1 C4_1 H4B_1 109.5 no
H4A_1 C4_1 H4B_1 108.1 no
C6_1 C5_1 C4_1 111.4(3) no
C6_1 C5_1 H5A_1 109.4 no
C4_1 C5_1 H5A_1 109.4 no
C6_1 C5_1 H5B_1 109.4 no
C4_1 C5_1 H5B_1 109.4 no
H5A_1 C5_1 H5B_1 108.0 no
C1_1 C6_1 C5_1 111.5(3) no
C1_1 C6_1 H6A_1 109.3 no
C5_1 C6_1 H6A_1 109.3 no
C1_1 C6_1 H6B_1 109.3 no
C5_1 C6_1 H6B_1 109.3 no
H6A_1 C6_1 H6B_1 108.0 no
O2_1 C7_1 C8_1 106.2(3) no
O2_1 C7_1 C12_1 114.1(3) no
C8_1 C7_1 C12_1 110.4(3) no
O2_1 C7_1 H7_1 108.7 no
C8_1 C7_1 H7_1 108.7 no
C12_1 C7_1 H7_1 108.7 no
C7_1 C8_1 C9_1 110.8(3) no
C7_1 C8_1 H8A_1 109.5 no
C9_1 C8_1 H8A_1 109.5 no
C7_1 C8_1 H8B_1 109.5 no
C9_1 C8_1 H8B_1 109.5 no
H8A_1 C8_1 H8B_1 108.1 no
C10_1 C9_1 C8_1 111.5(3) no
C10_1 C9_1 H9A_1 109.3 no
C8_1 C9_1 H9A_1 109.3 no
C10_1 C9_1 H9B_1 109.3 no
C8_1 C9_1 H9B_1 109.3 no
H9A_1 C9_1 H9B_1 108.0 no
C9_1 C10_1 C11_1 110.9(3) no
C9_1 C10_1 H10A_1 109.5 no
C11_1 C10_1 H10A_1 109.5 no
C9_1 C10_1 H10B_1 109.5 no
C11_1 C10_1 H10B_1 109.5 no
H10A_1 C10_1 H10B_1 108.0 no
C12_1 C11_1 C10_1 111.0(4) no
C12_1 C11_1 H11A_1 109.4 no
C10_1 C11_1 H11A_1 109.4 no
C12_1 C11_1 H11B_1 109.4 no
C10_1 C11_1 H11B_1 109.4 no
H11A_1 C11_1 H11B_1 108.0 no
C7_1 C12_1 C11_1 110.6(3) no
C7_1 C12_1 H12A_1 109.5 no
C11_1 C12_1 H12A_1 109.5 no
C7_1 C12_1 H12B_1 109.5 no
C11_1 C12_1 H12B_1 109.5 no
H12A_1 C12_1 H12B_1 108.1 no
O3_1 C13_1 C18_1 107.5(3) no
O3_1 C13_1 C14_1 110.6(3) no
C18_1 C13_1 C14_1 111.8(3) no
O3_1 C13_1 H13_1 108.9 no
C18_1 C13_1 H13_1 108.9 no
C14_1 C13_1 H13_1 108.9 no
C13_1 C14_1 C15_1 111.3(3) no
C13_1 C14_1 H14A_1 109.4 no
C15_1 C14_1 H14A_1 109.4 no
C13_1 C14_1 H14B_1 109.4 no
C15_1 C14_1 H14B_1 109.4 no
H14A_1 C14_1 H14B_1 108.0 no
C16_1 C15_1 C14_1 112.2(4) no
C16_1 C15_1 H15A_1 109.2 no
C14_1 C15_1 H15A_1 109.2 no
C16_1 C15_1 H15B_1 109.2 no
C14_1 C15_1 H15B_1 109.2 no
H15A_1 C15_1 H15B_1 107.9 no
C15_1 C16_1 C17_1 110.4(3) no
C15_1 C16_1 H16A_1 109.6 no
C17_1 C16_1 H16A_1 109.6 no
C15_1 C16_1 H16B_1 109.6 no
C17_1 C16_1 H16B_1 109.6 no
H16A_1 C16_1 H16B_1 108.1 no
C16_1 C17_1 C18_1 111.6(4) no
C16_1 C17_1 H17A_1 109.3 no
C18_1 C17_1 H17A_1 109.3 no
C16_1 C17_1 H17B_1 109.3 no
C18_1 C17_1 H17B_1 109.3 no
H17A_1 C17_1 H17B_1 108.0 no
C13_1 C18_1 C17_1 112.1(4) no
C13_1 C18_1 H18A_1 109.2 no
C17_1 C18_1 H18A_1 109.2 no
C13_1 C18_1 H18B_1 109.2 no
C17_1 C18_1 H18B_1 109.2 no
H18A_1 C18_1 H18B_1 107.9 no
O5_1 C19_1 C24_1 111.6(3) no
O5_1 C19_1 C20_1 106.9(3) no
C24_1 C19_1 C20_1 110.5(3) no
O5_1 C19_1 H19_1 109.3 no
C24_1 C19_1 H19_1 109.3 no
C20_1 C19_1 H19_1 109.3 no
C19_1 C20_1 C21_1 109.4(3) no
C19_1 C20_1 H20A_1 109.8 no
C21_1 C20_1 H20A_1 109.8 no
C19_1 C20_1 H20B_1 109.8 no
C21_1 C20_1 H20B_1 109.8 no
H20A_1 C20_1 H20B_1 108.2 no
C22_1 C21_1 C20_1 111.5(3) no
C22_1 C21_1 H21A_1 109.3 no
C20_1 C21_1 H21A_1 109.3 no
C22_1 C21_1 H21B_1 109.3 no
C20_1 C21_1 H21B_1 109.3 no
H21A_1 C21_1 H21B_1 108.0 no
C23_1 C22_1 C21_1 112.4(3) no
C23_1 C22_1 H22A_1 109.1 no
C21_1 C22_1 H22A_1 109.1 no
C23_1 C22_1 H22B_1 109.1 no
C21_1 C22_1 H22B_1 109.1 no
H22A_1 C22_1 H22B_1 107.9 no
C22_1 C23_1 C24_1 111.3(3) no
C22_1 C23_1 H23A_1 109.4 no
C24_1 C23_1 H23A_1 109.4 no
C22_1 C23_1 H23B_1 109.4 no
C24_1 C23_1 H23B_1 109.4 no
H23A_1 C23_1 H23B_1 108.0 no
C19_1 C24_1 C23_1 110.3(3) no
C19_1 C24_1 H24A_1 109.6 no
C23_1 C24_1 H24A_1 109.6 no
C19_1 C24_1 H24B_1 109.6 no
C23_1 C24_1 H24B_1 109.6 no
H24A_1 C24_1 H24B_1 108.1 no
O4_1 C25_1 C26_1 106.8(3) no
O4_1 C25_1 C30_1 110.5(3) no
C26_1 C25_1 C30_1 110.4(3) no
O4_1 C25_1 H25_1 109.7 no
C26_1 C25_1 H25_1 109.7 no
C30_1 C25_1 H25_1 109.7 no
C25_1 C26_1 C27_1 109.6(3) no
C25_1 C26_1 H26A_1 109.7 no
C27_1 C26_1 H26A_1 109.7 no
C25_1 C26_1 H26B_1 109.7 no
C27_1 C26_1 H26B_1 109.7 no
H26A_1 C26_1 H26B_1 108.2 no
C28_1 C27_1 C26_1 111.1(3) no
C28_1 C27_1 H27A_1 109.4 no
C26_1 C27_1 H27A_1 109.4 no
C28_1 C27_1 H27B_1 109.4 no
C26_1 C27_1 H27B_1 109.4 no
H27A_1 C27_1 H27B_1 108.0 no
C27_1 C28_1 C29_1 111.9(3) no
C27_1 C28_1 H28A_1 109.2 no
C29_1 C28_1 H28A_1 109.2 no
C27_1 C28_1 H28B_1 109.2 no
C29_1 C28_1 H28B_1 109.2 no
H28A_1 C28_1 H28B_1 107.9 no
C28_1 C29_1 C30_1 110.7(3) no
C28_1 C29_1 H29A_1 109.5 no
C30_1 C29_1 H29A_1 109.5 no
C28_1 C29_1 H29B_1 109.5 no
C30_1 C29_1 H29B_1 109.5 no
H29A_1 C29_1 H29B_1 108.1 no
C25_1 C30_1 C29_1 109.5(3) no
C25_1 C30_1 H30A_1 109.8 no
C29_1 C30_1 H30A_1 109.8 no
C25_1 C30_1 H30B_1 109.8 no
C29_1 C30_1 H30B_1 109.8 no
H30A_1 C30_1 H30B_1 108.2 no
O5_2 P1_2 O4_2 121.04(14) no
O5_2 P1_2 O3_2 123.66(14) no
O4_2 P1_2 O3_2 115.23(14) no
O5_2 P1_2 O1_2 88.85(13) no
O4_2 P1_2 O1_2 89.93(13) no
O3_2 P1_2 O1_2 88.53(13) no
O5_2 P1_2 O2_2 88.05(13) no
O4_2 P1_2 O2_2 91.89(13) no
O3_2 P1_2 O2_2 92.96(13) no
O1_2 P1_2 O2_2 176.89(13) no
C1_2 O1_2 P1_2 124.8(2) no
C7_2 O2_2 P1_2 128.6(2) no
C13_2 O3_2 P1_2 128.5(2) no
C25_2 O4_2 P1_2 128.4(2) no
C19_2 O5_2 P1_2 129.7(2) no
O1_2 C1_2 C6_2 108.7(3) no
O1_2 C1_2 C2_2 109.4(3) no
C6_2 C1_2 C2_2 111.2(3) no
O1_2 C1_2 H1_2 109.1 no
C6_2 C1_2 H1_2 109.1 no
C2_2 C1_2 H1_2 109.1 no
C1_2 C2_2 C3_2 112.4(3) no
C1_2 C2_2 H2A_2 109.1 no
C3_2 C2_2 H2A_2 109.1 no
C1_2 C2_2 H2B_2 109.1 no
C3_2 C2_2 H2B_2 109.1 no
H2A_2 C2_2 H2B_2 107.9 no
C4_2 C3_2 C2_2 111.3(4) no
C4_2 C3_2 H3A_2 109.4 no
C2_2 C3_2 H3A_2 109.4 no
C4_2 C3_2 H3B_2 109.4 no
C2_2 C3_2 H3B_2 109.4 no
H3A_2 C3_2 H3B_2 108.0 no
C3_2 C4_2 C5_2 110.6(4) no
C3_2 C4_2 H4A_2 109.5 no
C5_2 C4_2 H4A_2 109.5 no
C3_2 C4_2 H4B_2 109.5 no
C5_2 C4_2 H4B_2 109.5 no
H4A_2 C4_2 H4B_2 108.1 no
C4_2 C5_2 C6_2 110.4(3) no
C4_2 C5_2 H5A_2 109.6 no
C6_2 C5_2 H5A_2 109.6 no
C4_2 C5_2 H5B_2 109.6 no
C6_2 C5_2 H5B_2 109.6 no
H5A_2 C5_2 H5B_2 108.1 no
C1_2 C6_2 C5_2 112.0(3) no
C1_2 C6_2 H6A_2 109.2 no
C5_2 C6_2 H6A_2 109.2 no
C1_2 C6_2 H6B_2 109.2 no
C5_2 C6_2 H6B_2 109.2 no
H6A_2 C6_2 H6B_2 107.9 no
O2_2 C7_2 C8_2 106.3(3) no
O2_2 C7_2 C12_2 113.3(3) no
C8_2 C7_2 C12_2 110.5(3) no
O2_2 C7_2 H7_2 108.9 no
C8_2 C7_2 H7_2 108.9 no
C12_2 C7_2 H7_2 108.9 no
C7_2 C8_2 C9_2 110.8(3) no
C7_2 C8_2 H8A_2 109.5 no
C9_2 C8_2 H8A_2 109.5 no
C7_2 C8_2 H8B_2 109.5 no
C9_2 C8_2 H8B_2 109.5 no
H8A_2 C8_2 H8B_2 108.1 no
C10_2 C9_2 C8_2 110.2(4) no
C10_2 C9_2 H9A_2 109.6 no
C8_2 C9_2 H9A_2 109.6 no
C10_2 C9_2 H9B_2 109.6 no
C8_2 C9_2 H9B_2 109.6 no
H9A_2 C9_2 H9B_2 108.1 no
C9_2 C10_2 C11_2 111.0(4) no
C9_2 C10_2 H10A_2 109.4 no
C11_2 C10_2 H10A_2 109.4 no
C9_2 C10_2 H10B_2 109.4 no
C11_2 C10_2 H10B_2 109.4 no
H10A_2 C10_2 H10B_2 108.0 no
C12_2 C11_2 C10_2 109.9(3) no
C12_2 C11_2 H11A_2 109.7 no
C10_2 C11_2 H11A_2 109.7 no
C12_2 C11_2 H11B_2 109.7 no
C10_2 C11_2 H11B_2 109.7 no
H11A_2 C11_2 H11B_2 108.2 no
C7_2 C12_2 C11_2 110.5(3) no
C7_2 C12_2 H12A_2 109.6 no
C11_2 C12_2 H12A_2 109.6 no
C7_2 C12_2 H12B_2 109.6 no
C11_2 C12_2 H12B_2 109.6 no
H12A_2 C12_2 H12B_2 108.1 no
O3_2 C13_2 C18_2 107.0(3) no
O3_2 C13_2 C14_2 110.8(3) no
C18_2 C13_2 C14_2 111.6(3) no
O3_2 C13_2 H13_2 109.1 no
C18_2 C13_2 H13_2 109.1 no
C14_2 C13_2 H13_2 109.1 no
C13_2 C14_2 C15_2 110.9(4) no
C13_2 C14_2 H14A_2 109.5 no
C15_2 C14_2 H14A_2 109.5 no
C13_2 C14_2 H14B_2 109.5 no
C15_2 C14_2 H14B_2 109.5 no
H14A_2 C14_2 H14B_2 108.1 no
C16_2 C15_2 C14_2 112.8(4) no
C16_2 C15_2 H15A_2 109.0 no
C14_2 C15_2 H15A_2 109.0 no
C16_2 C15_2 H15B_2 109.0 no
C14_2 C15_2 H15B_2 109.0 no
H15A_2 C15_2 H15B_2 107.8 no
C15_2 C16_2 C17_2 110.1(4) no
C15_2 C16_2 H16A_2 109.6 no
C17_2 C16_2 H16A_2 109.6 no
C15_2 C16_2 H16B_2 109.6 no
C17_2 C16_2 H16B_2 109.6 no
H16A_2 C16_2 H16B_2 108.2 no
C16_2 C17_2 C18_2 111.6(4) no
C16_2 C17_2 H17A_2 109.3 no
C18_2 C17_2 H17A_2 109.3 no
C16_2 C17_2 H17B_2 109.3 no
C18_2 C17_2 H17B_2 109.3 no
H17A_2 C17_2 H17B_2 108.0 no
C13_2 C18_2 C17_2 110.8(4) no
C13_2 C18_2 H18A_2 109.5 no
C17_2 C18_2 H18A_2 109.5 no
C13_2 C18_2 H18B_2 109.5 no
C17_2 C18_2 H18B_2 109.5 no
H18A_2 C18_2 H18B_2 108.1 no
O5_2 C19_2 C20_2 106.4(3) no
O5_2 C19_2 C24_2 110.8(3) no
C20_2 C19_2 C24_2 111.3(3) no
O5_2 C19_2 H19_2 109.4 no
C20_2 C19_2 H19_2 109.4 no
C24_2 C19_2 H19_2 109.4 no
C19_2 C20_2 C21_2 109.8(3) no
C19_2 C20_2 H20A_2 109.7 no
C21_2 C20_2 H20A_2 109.7 no
C19_2 C20_2 H20B_2 109.7 no
C21_2 C20_2 H20B_2 109.7 no
H20A_2 C20_2 H20B_2 108.2 no
C20_2 C21_2 C22_2 111.9(3) no
C20_2 C21_2 H21A_2 109.2 no
C22_2 C21_2 H21A_2 109.2 no
C20_2 C21_2 H21B_2 109.2 no
C22_2 C21_2 H21B_2 109.2 no
H21A_2 C21_2 H21B_2 107.9 no
C21_2 C22_2 C23_2 110.6(3) no
C21_2 C22_2 H22A_2 109.5 no
C23_2 C22_2 H22A_2 109.5 no
C21_2 C22_2 H22B_2 109.5 no
C23_2 C22_2 H22B_2 109.5 no
H22A_2 C22_2 H22B_2 108.1 no
C24_2 C23_2 C22_2 111.7(3) no
C24_2 C23_2 H23A_2 109.3 no
C22_2 C23_2 H23A_2 109.3 no
C24_2 C23_2 H23B_2 109.3 no
C22_2 C23_2 H23B_2 109.3 no
H23A_2 C23_2 H23B_2 107.9 no
C23_2 C24_2 C19_2 110.6(3) no
C23_2 C24_2 H24A_2 109.5 no
C19_2 C24_2 H24A_2 109.5 no
C23_2 C24_2 H24B_2 109.5 no
C19_2 C24_2 H24B_2 109.5 no
H24A_2 C24_2 H24B_2 108.1 no
O4_2 C25_2 C30_2 110.6(3) no
O4_2 C25_2 C26_2 106.1(3) no
C30_2 C25_2 C26_2 110.9(3) no
O4_2 C25_2 H25_2 109.7 no
C30_2 C25_2 H25_2 109.7 no
C26_2 C25_2 H25_2 109.7 no
C25_2 C26_2 C27_2 109.8(3) no
C25_2 C26_2 H26A_2 109.7 no
C27_2 C26_2 H26A_2 109.7 no
C25_2 C26_2 H26B_2 109.7 no
C27_2 C26_2 H26B_2 109.7 no
H26A_2 C26_2 H26B_2 108.2 no
C28_2 C27_2 C26_2 111.7(3) no
C28_2 C27_2 H27A_2 109.3 no
C26_2 C27_2 H27A_2 109.3 no
C28_2 C27_2 H27B_2 109.3 no
C26_2 C27_2 H27B_2 109.3 no
H27A_2 C27_2 H27B_2 107.9 no
C27_2 C28_2 C29_2 110.8(4) no
C27_2 C28_2 H28A_2 109.5 no
C29_2 C28_2 H28A_2 109.5 no
C27_2 C28_2 H28B_2 109.5 no
C29_2 C28_2 H28B_2 109.5 no
H28A_2 C28_2 H28B_2 108.1 no
C30_2 C29_2 C28_2 110.6(4) no
C30_2 C29_2 H29A_2 109.5 no
C28_2 C29_2 H29A_2 109.5 no
C30_2 C29_2 H29B_2 109.5 no
C28_2 C29_2 H29B_2 109.5 no
H29A_2 C29_2 H29B_2 108.1 no
C25_2 C30_2 C29_2 110.9(3) no
C25_2 C30_2 H30A_2 109.5 no
C29_2 C30_2 H30A_2 109.5 no
C25_2 C30_2 H30B_2 109.5 no
C29_2 C30_2 H30B_2 109.5 no
H30A_2 C30_2 H30B_2 108.0 no
O5_3 P1_3 O3_3 123.95(15) no
O5_3 P1_3 O4_3 120.15(15) no
O3_3 P1_3 O4_3 115.84(14) no
O5_3 P1_3 O1_3 89.53(13) no
O3_3 P1_3 O1_3 88.24(13) no
O4_3 P1_3 O1_3 89.96(13) no
O5_3 P1_3 O2_3 87.64(12) no
O3_3 P1_3 O2_3 92.56(13) no
O4_3 P1_3 O2_3 92.28(13) no
O1_3 P1_3 O2_3 177.02(14) no
C1_3 O1_3 P1_3 124.4(2) no
C7_3 O2_3 P1_3 127.7(2) no
C13_3 O3_3 P1_3 128.5(2) no
C25_3 O4_3 P1_3 128.0(2) no
C19_3 O5_3 P1_3 129.4(2) no
O1_3 C1_3 C2_3 109.3(3) no
O1_3 C1_3 C6_3 108.3(3) no
C2_3 C1_3 C6_3 111.3(3) no
O1_3 C1_3 H1_3 109.3 no
C2_3 C1_3 H1_3 109.3 no
C6_3 C1_3 H1_3 109.3 no
C1_3 C2_3 C3_3 111.7(3) no
C1_3 C2_3 H2A_3 109.3 no
C3_3 C2_3 H2A_3 109.3 no
C1_3 C2_3 H2B_3 109.3 no
C3_3 C2_3 H2B_3 109.3 no
H2A_3 C2_3 H2B_3 107.9 no
C4_3 C3_3 C2_3 111.2(4) no
C4_3 C3_3 H3A_3 109.4 no
C2_3 C3_3 H3A_3 109.4 no
C4_3 C3_3 H3B_3 109.4 no
C2_3 C3_3 H3B_3 109.4 no
H3A_3 C3_3 H3B_3 108.0 no
C5_3 C4_3 C3_3 110.0(4) no
C5_3 C4_3 H4A_3 109.7 no
C3_3 C4_3 H4A_3 109.7 no
C5_3 C4_3 H4B_3 109.7 no
C3_3 C4_3 H4B_3 109.7 no
H4A_3 C4_3 H4B_3 108.2 no
C4_3 C5_3 C6_3 111.5(4) no
C4_3 C5_3 H5A_3 109.3 no
C6_3 C5_3 H5A_3 109.3 no
C4_3 C5_3 H5B_3 109.3 no
C6_3 C5_3 H5B_3 109.3 no
H5A_3 C5_3 H5B_3 108.0 no
C1_3 C6_3 C5_3 111.3(3) no
C1_3 C6_3 H6A_3 109.4 no
C5_3 C6_3 H6A_3 109.4 no
C1_3 C6_3 H6B_3 109.4 no
C5_3 C6_3 H6B_3 109.4 no
H6A_3 C6_3 H6B_3 108.0 no
O2_3 C7_3 C12_3 113.5(3) no
O2_3 C7_3 C8_3 106.3(3) no
C12_3 C7_3 C8_3 109.8(3) no
O2_3 C7_3 H7_3 109.0 no
C12_3 C7_3 H7_3 109.0 no
C8_3 C7_3 H7_3 109.0 no
C9_3 C8_3 C7_3 110.4(3) no
C9_3 C8_3 H8A_3 109.6 no
C7_3 C8_3 H8A_3 109.6 no
C9_3 C8_3 H8B_3 109.6 no
C7_3 C8_3 H8B_3 109.6 no
H8A_3 C8_3 H8B_3 108.1 no
C10_3 C9_3 C8_3 110.9(3) no
C10_3 C9_3 H9A_3 109.5 no
C8_3 C9_3 H9A_3 109.5 no
C10_3 C9_3 H9B_3 109.5 no
C8_3 C9_3 H9B_3 109.5 no
H9A_3 C9_3 H9B_3 108.0 no
C9_3 C10_3 C11_3 111.4(3) no
C9_3 C10_3 H10A_3 109.4 no
C11_3 C10_3 H10A_3 109.4 no
C9_3 C10_3 H10B_3 109.4 no
C11_3 C10_3 H10B_3 109.4 no
H10A_3 C10_3 H10B_3 108.0 no
C10_3 C11_3 C12_3 110.4(4) no
C10_3 C11_3 H11A_3 109.6 no
C12_3 C11_3 H11A_3 109.6 no
C10_3 C11_3 H11B_3 109.6 no
C12_3 C11_3 H11B_3 109.6 no
H11A_3 C11_3 H11B_3 108.1 no
C7_3 C12_3 C11_3 110.8(3) no
C7_3 C12_3 H12A_3 109.5 no
C11_3 C12_3 H12A_3 109.5 no
C7_3 C12_3 H12B_3 109.5 no
C11_3 C12_3 H12B_3 109.5 no
H12A_3 C12_3 H12B_3 108.1 no
O3_3 C13_3 C18_3 106.9(3) no
O3_3 C13_3 C14_3 110.6(3) no
C18_3 C13_3 C14_3 111.6(3) no
O3_3 C13_3 H13_3 109.2 no
C18_3 C13_3 H13_3 109.2 no
C14_3 C13_3 H13_3 109.2 no
C13_3 C14_3 C15_3 110.4(3) no
C13_3 C14_3 H14A_3 109.6 no
C15_3 C14_3 H14A_3 109.6 no
C13_3 C14_3 H14B_3 109.6 no
C15_3 C14_3 H14B_3 109.6 no
H14A_3 C14_3 H14B_3 108.1 no
C16_3 C15_3 C14_3 112.4(4) no
C16_3 C15_3 H15A_3 109.1 no
C14_3 C15_3 H15A_3 109.1 no
C16_3 C15_3 H15B_3 109.1 no
C14_3 C15_3 H15B_3 109.1 no
H15A_3 C15_3 H15B_3 107.8 no
C15_3 C16_3 C17_3 109.6(4) no
C15_3 C16_3 H16A_3 109.7 no
C17_3 C16_3 H16A_3 109.7 no
C15_3 C16_3 H16B_3 109.7 no
C17_3 C16_3 H16B_3 109.7 no
H16A_3 C16_3 H16B_3 108.2 no
C16_3 C17_3 C18_3 111.2(4) no
C16_3 C17_3 H17A_3 109.4 no
C18_3 C17_3 H17A_3 109.4 no
C16_3 C17_3 H17B_3 109.4 no
C18_3 C17_3 H17B_3 109.4 no
H17A_3 C17_3 H17B_3 108.0 no
C13_3 C18_3 C17_3 110.9(3) no
C13_3 C18_3 H18A_3 109.5 no
C17_3 C18_3 H18A_3 109.5 no
C13_3 C18_3 H18B_3 109.5 no
C17_3 C18_3 H18B_3 109.5 no
H18A_3 C18_3 H18B_3 108.0 no
O5_3 C19_3 C24_3 111.6(3) no
O5_3 C19_3 C20_3 106.5(3) no
C24_3 C19_3 C20_3 111.0(3) no
O5_3 C19_3 H19_3 109.2 no
C24_3 C19_3 H19_3 109.2 no
C20_3 C19_3 H19_3 109.2 no
C19_3 C20_3 C21_3 109.9(3) no
C19_3 C20_3 H20A_3 109.7 no
C21_3 C20_3 H20A_3 109.7 no
C19_3 C20_3 H20B_3 109.7 no
C21_3 C20_3 H20B_3 109.7 no
H20A_3 C20_3 H20B_3 108.2 no
C20_3 C21_3 C22_3 111.3(3) no
C20_3 C21_3 H21A_3 109.4 no
C22_3 C21_3 H21A_3 109.4 no
C20_3 C21_3 H21B_3 109.4 no
C22_3 C21_3 H21B_3 109.4 no
H21A_3 C21_3 H21B_3 108.0 no
C23_3 C22_3 C21_3 111.6(4) no
C23_3 C22_3 H22A_3 109.3 no
C21_3 C22_3 H22A_3 109.3 no
C23_3 C22_3 H22B_3 109.3 no
C21_3 C22_3 H22B_3 109.3 no
H22A_3 C22_3 H22B_3 108.0 no
C22_3 C23_3 C24_3 112.1(3) no
C22_3 C23_3 H23A_3 109.2 no
C24_3 C23_3 H23A_3 109.2 no
C22_3 C23_3 H23B_3 109.2 no
C24_3 C23_3 H23B_3 109.2 no
H23A_3 C23_3 H23B_3 107.9 no
C19_3 C24_3 C23_3 110.0(3) no
C19_3 C24_3 H24A_3 109.7 no
C23_3 C24_3 H24A_3 109.7 no
C19_3 C24_3 H24B_3 109.7 no
C23_3 C24_3 H24B_3 109.7 no
H24A_3 C24_3 H24B_3 108.2 no
O4_3 C25_3 C30_3 111.3(3) no
O4_3 C25_3 C26_3 107.0(3) no
C30_3 C25_3 C26_3 111.3(3) no
O4_3 C25_3 H25_3 109.1 no
C30_3 C25_3 H25_3 109.1 no
C26_3 C25_3 H25_3 109.1 no
C25_3 C26_3 C27_3 109.7(3) no
C25_3 C26_3 H26A_3 109.7 no
C27_3 C26_3 H26A_3 109.7 no
C25_3 C26_3 H26B_3 109.7 no
C27_3 C26_3 H26B_3 109.7 no
H26A_3 C26_3 H26B_3 108.2 no
C26_3 C27_3 C28_3 111.9(3) no
C26_3 C27_3 H27A_3 109.2 no
C28_3 C27_3 H27A_3 109.2 no
C26_3 C27_3 H27B_3 109.2 no
C28_3 C27_3 H27B_3 109.2 no
H27A_3 C27_3 H27B_3 107.9 no
C29_3 C28_3 C27_3 111.0(3) no
C29_3 C28_3 H28A_3 109.4 no
C27_3 C28_3 H28A_3 109.4 no
C29_3 C28_3 H28B_3 109.4 no
C27_3 C28_3 H28B_3 109.4 no
H28A_3 C28_3 H28B_3 108.0 no
C30_3 C29_3 C28_3 112.1(3) no
C30_3 C29_3 H29A_3 109.2 no
C28_3 C29_3 H29A_3 109.2 no
C30_3 C29_3 H29B_3 109.2 no
C28_3 C29_3 H29B_3 109.2 no
H29A_3 C29_3 H29B_3 107.9 no
C25_3 C30_3 C29_3 109.8(3) no
C25_3 C30_3 H30A_3 109.7 no
C29_3 C30_3 H30A_3 109.7 no
C25_3 C30_3 H30B_3 109.7 no
C29_3 C30_3 H30B_3 109.7 no
H30A_3 C30_3 H30B_3 108.2 no
O5_4 P1_4 O3_4 121.10(15) no
O5_4 P1_4 O4_4 115.23(14) no
O3_4 P1_4 O4_4 123.60(15) no
O5_4 P1_4 O1_4 90.05(13) no
O3_4 P1_4 O1_4 88.96(12) no
O4_4 P1_4 O1_4 88.54(13) no
O5_4 P1_4 O2_4 92.11(13) no
O3_4 P1_4 O2_4 88.03(13) no
O4_4 P1_4 O2_4 92.53(13) no
O1_4 P1_4 O2_4 176.91(14) no
C1_4 O1_4 P1_4 124.1(2) no
C7_4 O2_4 P1_4 128.5(2) no
C13_4 O3_4 P1_4 129.7(2) no
C25_4 O4_4 P1_4 128.3(2) no
C19_4 O5_4 P1_4 128.5(2) no
O1_4 C1_4 C2_4 108.6(3) no
O1_4 C1_4 C6_4 108.4(3) no
C2_4 C1_4 C6_4 111.3(3) no
O1_4 C1_4 H1_4 109.5 no
C2_4 C1_4 H1_4 109.5 no
C6_4 C1_4 H1_4 109.5 no
C1_4 C2_4 C3_4 111.5(3) no
C1_4 C2_4 H2A_4 109.3 no
C3_4 C2_4 H2A_4 109.3 no
C1_4 C2_4 H2B_4 109.3 no
C3_4 C2_4 H2B_4 109.3 no
H2A_4 C2_4 H2B_4 108.0 no
C4_4 C3_4 C2_4 111.1(4) no
C4_4 C3_4 H3A_4 109.4 no
C2_4 C3_4 H3A_4 109.4 no
C4_4 C3_4 H3B_4 109.4 no
C2_4 C3_4 H3B_4 109.4 no
H3A_4 C3_4 H3B_4 108.0 no
C3_4 C4_4 C5_4 110.8(4) no
C3_4 C4_4 H4A_4 109.5 no
C5_4 C4_4 H4A_4 109.5 no
C3_4 C4_4 H4B_4 109.5 no
C5_4 C4_4 H4B_4 109.5 no
H4A_4 C4_4 H4B_4 108.1 no
C6_4 C5_4 C4_4 110.4(4) no
C6_4 C5_4 H5A_4 109.6 no
C4_4 C5_4 H5A_4 109.6 no
C6_4 C5_4 H5B_4 109.6 no
C4_4 C5_4 H5B_4 109.6 no
H5A_4 C5_4 H5B_4 108.1 no
C1_4 C6_4 C5_4 111.7(3) no
C1_4 C6_4 H6A_4 109.3 no
C5_4 C6_4 H6A_4 109.3 no
C1_4 C6_4 H6B_4 109.3 no
C5_4 C6_4 H6B_4 109.3 no
H6A_4 C6_4 H6B_4 107.9 no
O2_4 C7_4 C8_4 113.4(3) no
O2_4 C7_4 C12_4 105.7(3) no
C8_4 C7_4 C12_4 110.5(3) no
O2_4 C7_4 H7_4 109.0 no
C8_4 C7_4 H7_4 109.0 no
C12_4 C7_4 H7_4 109.0 no
C7_4 C8_4 C9_4 110.7(3) no
C7_4 C8_4 H8A_4 109.5 no
C9_4 C8_4 H8A_4 109.5 no
C7_4 C8_4 H8B_4 109.5 no
C9_4 C8_4 H8B_4 109.5 no
H8A_4 C8_4 H8B_4 108.1 no
C10_4 C9_4 C8_4 110.5(4) no
C10_4 C9_4 H9A_4 109.5 no
C8_4 C9_4 H9A_4 109.5 no
C10_4 C9_4 H9B_4 109.5 no
C8_4 C9_4 H9B_4 109.5 no
H9A_4 C9_4 H9B_4 108.1 no
C11_4 C10_4 C9_4 111.3(4) no
C11_4 C10_4 H10A_4 109.4 no
C9_4 C10_4 H10A_4 109.4 no
C11_4 C10_4 H10B_4 109.4 no
C9_4 C10_4 H10B_4 109.4 no
H10A_4 C10_4 H10B_4 108.0 no
C10_4 C11_4 C12_4 110.8(3) no
C10_4 C11_4 H11A_4 109.5 no
C12_4 C11_4 H11A_4 109.5 no
C10_4 C11_4 H11B_4 109.5 no
C12_4 C11_4 H11B_4 109.5 no
H11A_4 C11_4 H11B_4 108.1 no
C7_4 C12_4 C11_4 110.7(4) no
C7_4 C12_4 H12A_4 109.5 no
C11_4 C12_4 H12A_4 109.5 no
C7_4 C12_4 H12B_4 109.5 no
C11_4 C12_4 H12B_4 109.5 no
H12A_4 C12_4 H12B_4 108.1 no
O3_4 C13_4 C14_4 106.5(3) no
O3_4 C13_4 C18_4 110.8(3) no
C14_4 C13_4 C18_4 111.6(3) no
O3_4 C13_4 H13_4 109.3 no
C14_4 C13_4 H13_4 109.3 no
C18_4 C13_4 H13_4 109.3 no
C13_4 C14_4 C15_4 110.4(3) no
C13_4 C14_4 H14A_4 109.6 no
C15_4 C14_4 H14A_4 109.6 no
C13_4 C14_4 H14B_4 109.6 no
C15_4 C14_4 H14B_4 109.6 no
H14A_4 C14_4 H14B_4 108.1 no
C14_4 C15_4 C16_4 110.4(3) no
C14_4 C15_4 H15A_4 109.6 no
C16_4 C15_4 H15A_4 109.6 no
C14_4 C15_4 H15B_4 109.6 no
C16_4 C15_4 H15B_4 109.6 no
H15A_4 C15_4 H15B_4 108.1 no
C17_4 C16_4 C15_4 111.5(3) no
C17_4 C16_4 H16A_4 109.3 no
C15_4 C16_4 H16A_4 109.3 no
C17_4 C16_4 H16B_4 109.3 no
C15_4 C16_4 H16B_4 109.3 no
H16A_4 C16_4 H16B_4 108.0 no
C16_4 C17_4 C18_4 111.3(3) no
C16_4 C17_4 H17A_4 109.4 no
C18_4 C17_4 H17A_4 109.4 no
C16_4 C17_4 H17B_4 109.4 no
C18_4 C17_4 H17B_4 109.4 no
H17A_4 C17_4 H17B_4 108.0 no
C13_4 C18_4 C17_4 110.8(3) no
C13_4 C18_4 H18A_4 109.5 no
C17_4 C18_4 H18A_4 109.5 no
C13_4 C18_4 H18B_4 109.5 no
C17_4 C18_4 H18B_4 109.5 no
H18A_4 C18_4 H18B_4 108.1 no
O5_4 C19_4 C20_4 110.7(3) no
O5_4 C19_4 C24_4 107.4(3) no
C20_4 C19_4 C24_4 111.5(3) no
O5_4 C19_4 H19_4 109.1 no
C20_4 C19_4 H19_4 109.1 no
C24_4 C19_4 H19_4 109.1 no
C19_4 C20_4 C21_4 110.8(3) no
C19_4 C20_4 H20A_4 109.5 no
C21_4 C20_4 H20A_4 109.5 no
C19_4 C20_4 H20B_4 109.5 no
C21_4 C20_4 H20B_4 109.5 no
H20A_4 C20_4 H20B_4 108.1 no
C22_4 C21_4 C20_4 111.4(3) no
C22_4 C21_4 H21A_4 109.3 no
C20_4 C21_4 H21A_4 109.3 no
C22_4 C21_4 H21B_4 109.3 no
C20_4 C21_4 H21B_4 109.3 no
H21A_4 C21_4 H21B_4 108.0 no
C21_4 C22_4 C23_4 111.5(3) no
C21_4 C22_4 H22A_4 109.3 no
C23_4 C22_4 H22A_4 109.3 no
C21_4 C22_4 H22B_4 109.3 no
C23_4 C22_4 H22B_4 109.3 no
H22A_4 C22_4 H22B_4 108.0 no
C24_4 C23_4 C22_4 110.9(3) no
C24_4 C23_4 H23A_4 109.5 no
C22_4 C23_4 H23A_4 109.5 no
C24_4 C23_4 H23B_4 109.5 no
C22_4 C23_4 H23B_4 109.5 no
H23A_4 C23_4 H23B_4 108.1 no
C19_4 C24_4 C23_4 110.7(3) no
C19_4 C24_4 H24A_4 109.5 no
C23_4 C24_4 H24A_4 109.5 no
C19_4 C24_4 H24B_4 109.5 no
C23_4 C24_4 H24B_4 109.5 no
H24A_4 C24_4 H24B_4 108.1 no
O4_4 C25_4 C30_4 107.2(3) no
O4_4 C25_4 C26_4 111.2(3) no
C30_4 C25_4 C26_4 111.4(3) no
O4_4 C25_4 H25_4 109.0 no
C30_4 C25_4 H25_4 109.0 no
C26_4 C25_4 H25_4 109.0 no
C25_4 C26_4 C27_4 111.9(4) no
C25_4 C26_4 H26A_4 109.2 no
C27_4 C26_4 H26A_4 109.2 no
C25_4 C26_4 H26B_4 109.2 no
C27_4 C26_4 H26B_4 109.2 no
H26A_4 C26_4 H26B_4 107.9 no
C28_4 C27_4 C26_4 112.5(4) no
C28_4 C27_4 H27A_4 109.1 no
C26_4 C27_4 H27A_4 109.1 no
C28_4 C27_4 H27B_4 109.1 no
C26_4 C27_4 H27B_4 109.1 no
H27A_4 C27_4 H27B_4 107.8 no
C27_4 C28_4 C29_4 109.5(4) no
C27_4 C28_4 H28A_4 109.8 no
C29_4 C28_4 H28A_4 109.8 no
C27_4 C28_4 H28B_4 109.8 no
C29_4 C28_4 H28B_4 109.8 no
H28A_4 C28_4 H28B_4 108.2 no
C28_4 C29_4 C30_4 112.2(4) no
C28_4 C29_4 H29A_4 109.2 no
C30_4 C29_4 H29A_4 109.2 no
C28_4 C29_4 H29B_4 109.2 no
C30_4 C29_4 H29B_4 109.2 no
H29A_4 C29_4 H29B_4 107.9 no
C25_4 C30_4 C29_4 110.9(4) no
C25_4 C30_4 H30A_4 109.5 no
C29_4 C30_4 H30A_4 109.5 no
C25_4 C30_4 H30B_4 109.5 no
C29_4 C30_4 H30B_4 109.5 no
H30A_4 C30_4 H30B_4 108.1 no

loop_
_geom_bond_atom_site_label_1
_geom_bond_atom_site_label_2
_geom_bond_site_symmetry_2
_geom_bond_distance
_geom_bond_publ_flag
P1_1 O4_1 . 1.602(3) no
P1_1 O5_1 . 1.607(2) no
P1_1 O3_1 . 1.611(3) no
P1_1 O1_1 . 1.653(2) no
P1_1 O2_1 . 1.675(2) no
O1_1 C1_1 . 1.443(4) no
O2_1 C7_1 . 1.440(4) no
O3_1 C13_1 . 1.449(4) no
O4_1 C25_1 . 1.452(4) no
O5_1 C19_1 . 1.443(4) no
C1_1 C6_1 . 1.510(5) no
C1_1 C2_1 . 1.514(5) no
C1_1 H1_1 . 1.000 no
C2_1 C3_1 . 1.521(5) no
C2_1 H2A_1 . .990 no
C2_1 H2B_1 . .990 no
C3_1 C4_1 . 1.519(6) no
C3_1 H3A_1 . .990 no
C3_1 H3B_1 . .990 no
C4_1 C5_1 . 1.523(6) no
C4_1 H4A_1 . .990 no
C4_1 H4B_1 . .990 no
C5_1 C6_1 . 1.523(5) no
C5_1 H5A_1 . .990 no
C5_1 H5B_1 . .990 no
C6_1 H6A_1 . .990 no
C6_1 H6B_1 . .990 no
C7_1 C8_1 . 1.510(5) no
C7_1 C12_1 . 1.514(5) no
C7_1 H7_1 . 1.000 no
C8_1 C9_1 . 1.527(5) no
C8_1 H8A_1 . .990 no
C8_1 H8B_1 . .990 no
C9_1 C10_1 . 1.512(6) no
C9_1 H9A_1 . .990 no
C9_1 H9B_1 . .990 no
C10_1 C11_1 . 1.521(6) no
C10_1 H10A_1 . .990 no
C10_1 H10B_1 . .990 no
C11_1 C12_1 . 1.521(5) no
C11_1 H11A_1 . .990 no
C11_1 H11B_1 . .990 no
C12_1 H12A_1 . .990 no
C12_1 H12B_1 . .990 no
C13_1 C18_1 . 1.491(6) no
C13_1 C14_1 . 1.509(5) no
C13_1 H13_1 . 1.000 no
C14_1 C15_1 . 1.528(6) no
C14_1 H14A_1 . .990 no
C14_1 H14B_1 . .990 no
C15_1 C16_1 . 1.504(6) no
C15_1 H15A_1 . .990 no
C15_1 H15B_1 . .990 no
C16_1 C17_1 . 1.515(6) no
C16_1 H16A_1 . .990 no
C16_1 H16B_1 . .990 no
C17_1 C18_1 . 1.527(6) no
C17_1 H17A_1 . .990 no
C17_1 H17B_1 . .990 no
C18_1 H18A_1 . .990 no
C18_1 H18B_1 . .990 no
C19_1 C24_1 . 1.510(5) no
C19_1 C20_1 . 1.519(5) no
C19_1 H19_1 . 1.000 no
C20_1 C21_1 . 1.527(5) no
C20_1 H20A_1 . .990 no
C20_1 H20B_1 . .990 no
C21_1 C22_1 . 1.516(6) no
C21_1 H21A_1 . .990 no
C21_1 H21B_1 . .990 no
C22_1 C23_1 . 1.511(5) no
C22_1 H22A_1 . .990 no
C22_1 H22B_1 . .990 no
C23_1 C24_1 . 1.526(5) no
C23_1 H23A_1 . .990 no
C23_1 H23B_1 . .990 no
C24_1 H24A_1 . .990 no
C24_1 H24B_1 . .990 no
C25_1 C26_1 . 1.514(5) no
C25_1 C30_1 . 1.526(5) no
C25_1 H25_1 . 1.000 no
C26_1 C27_1 . 1.536(6) no
C26_1 H26A_1 . .990 no
C26_1 H26B_1 . .990 no
C27_1 C28_1 . 1.518(6) no
C27_1 H27A_1 . .990 no
C27_1 H27B_1 . .990 no
C28_1 C29_1 . 1.519(6) no
C28_1 H28A_1 . .990 no
C28_1 H28B_1 . .990 no
C29_1 C30_1 . 1.531(6) no
C29_1 H29A_1 . .990 no
C29_1 H29B_1 . .990 no
C30_1 H30A_1 . .990 no
C30_1 H30B_1 . .990 no
P1_2 O5_2 . 1.603(3) no
P1_2 O4_2 . 1.605(3) no
P1_2 O3_2 . 1.606(3) no
P1_2 O1_2 . 1.654(3) no
P1_2 O2_2 . 1.669(3) no
O1_2 C1_2 . 1.435(4) no
O2_2 C7_2 . 1.435(4) no
O3_2 C13_2 . 1.459(4) no
O4_2 C25_2 . 1.444(4) no
O5_2 C19_2 . 1.449(4) no
C1_2 C6_2 . 1.507(5) no
C1_2 C2_2 . 1.515(5) no
C1_2 H1_2 . 1.000 no
C2_2 C3_2 . 1.516(6) no
C2_2 H2A_2 . .990 no
C2_2 H2B_2 . .990 no
C3_2 C4_2 . 1.511(6) no
C3_2 H3A_2 . .990 no
C3_2 H3B_2 . .990 no
C4_2 C5_2 . 1.523(6) no
C4_2 H4A_2 . .990 no
C4_2 H4B_2 . .990 no
C5_2 C6_2 . 1.528(6) no
C5_2 H5A_2 . .990 no
C5_2 H5B_2 . .990 no
C6_2 H6A_2 . .990 no
C6_2 H6B_2 . .990 no
C7_2 C8_2 . 1.509(5) no
C7_2 C12_2 . 1.522(5) no
C7_2 H7_2 . 1.000 no
C8_2 C9_2 . 1.537(6) no
C8_2 H8A_2 . .990 no
C8_2 H8B_2 . .990 no
C9_2 C10_2 . 1.510(6) no
C9_2 H9A_2 . .990 no
C9_2 H9B_2 . .990 no
C10_2 C11_2 . 1.539(6) no
C10_2 H10A_2 . .990 no
C10_2 H10B_2 . .990 no
C11_2 C12_2 . 1.526(6) no
C11_2 H11A_2 . .990 no
C11_2 H11B_2 . .990 no
C12_2 H12A_2 . .990 no
C12_2 H12B_2 . .990 no
C13_2 C18_2 . 1.498(5) no
C13_2 C14_2 . 1.509(5) no
C13_2 H13_2 . 1.000 no
C14_2 C15_2 . 1.518(6) no
C14_2 H14A_2 . .990 no
C14_2 H14B_2 . .990 no
C15_2 C16_2 . 1.499(6) no
C15_2 H15A_2 . .990 no
C15_2 H15B_2 . .990 no
C16_2 C17_2 . 1.505(6) no
C16_2 H16A_2 . .990 no
C16_2 H16B_2 . .990 no
C17_2 C18_2 . 1.525(6) no
C17_2 H17A_2 . .990 no
C17_2 H17B_2 . .990 no
C18_2 H18A_2 . .990 no
C18_2 H18B_2 . .990 no
C19_2 C20_2 . 1.517(5) no
C19_2 C24_2 . 1.521(5) no
C19_2 H19_2 . 1.000 no
C20_2 C21_2 . 1.519(5) no
C20_2 H20A_2 . .990 no
C20_2 H20B_2 . .990 no
C21_2 C22_2 . 1.526(6) no
C21_2 H21A_2 . .990 no
C21_2 H21B_2 . .990 no
C22_2 C23_2 . 1.531(5) no
C22_2 H22A_2 . .990 no
C22_2 H22B_2 . .990 no
C23_2 C24_2 . 1.521(5) no
C23_2 H23A_2 . .990 no
C23_2 H23B_2 . .990 no
C24_2 H24A_2 . .990 no
C24_2 H24B_2 . .990 no
C25_2 C30_2 . 1.514(5) no
C25_2 C26_2 . 1.525(5) no
C25_2 H25_2 . 1.000 no
C26_2 C27_2 . 1.533(6) no
C26_2 H26A_2 . .990 no
C26_2 H26B_2 . .990 no
C27_2 C28_2 . 1.515(6) no
C27_2 H27A_2 . .990 no
C27_2 H27B_2 . .990 no
C28_2 C29_2 . 1.534(6) no
C28_2 H28A_2 . .990 no
C28_2 H28B_2 . .990 no
C29_2 C30_2 . 1.530(6) no
C29_2 H29A_2 . .990 no
C29_2 H29B_2 . .990 no
C30_2 H30A_2 . .990 no
C30_2 H30B_2 . .990 no
P1_3 O5_3 . 1.602(3) no
P1_3 O3_3 . 1.607(3) no
P1_3 O4_3 . 1.607(3) no
P1_3 O1_3 . 1.651(2) no
P1_3 O2_3 . 1.673(2) no
O1_3 C1_3 . 1.438(4) no
O2_3 C7_3 . 1.433(4) no
O3_3 C13_3 . 1.460(4) no
O4_3 C25_3 . 1.447(4) no
O5_3 C19_3 . 1.452(4) no
C1_3 C2_3 . 1.509(5) no
C1_3 C6_3 . 1.516(5) no
C1_3 H1_3 . 1.000 no
C2_3 C3_3 . 1.528(6) no
C2_3 H2A_3 . .990 no
C2_3 H2B_3 . .990 no
C3_3 C4_3 . 1.526(6) no
C3_3 H3A_3 . .990 no
C3_3 H3B_3 . .990 no
C4_3 C5_3 . 1.513(6) no
C4_3 H4A_3 . .990 no
C4_3 H4B_3 . .990 no
C5_3 C6_3 . 1.521(5) no
C5_3 H5A_3 . .990 no
C5_3 H5B_3 . .990 no
C6_3 H6A_3 . .990 no
C6_3 H6B_3 . .990 no
C7_3 C12_3 . 1.514(5) no
C7_3 C8_3 . 1.528(5) no
C7_3 H7_3 . 1.000 no
C8_3 C9_3 . 1.528(6) no
C8_3 H8A_3 . .990 no
C8_3 H8B_3 . .990 no
C9_3 C10_3 . 1.507(6) no
C9_3 H9A_3 . .990 no
C9_3 H9B_3 . .990 no
C10_3 C11_3 . 1.517(6) no
C10_3 H10A_3 . .990 no
C10_3 H10B_3 . .990 no
C11_3 C12_3 . 1.534(5) no
C11_3 H11A_3 . .990 no
C11_3 H11B_3 . .990 no
C12_3 H12A_3 . .990 no
C12_3 H12B_3 . .990 no
C13_3 C18_3 . 1.501(5) no
C13_3 C14_3 . 1.509(5) no
C13_3 H13_3 . 1.000 no
C14_3 C15_3 . 1.521(6) no
C14_3 H14A_3 . .990 no
C14_3 H14B_3 . .990 no
C15_3 C16_3 . 1.503(6) no
C15_3 H15A_3 . .990 no
C15_3 H15B_3 . .990 no
C16_3 C17_3 . 1.519(6) no
C16_3 H16A_3 . .990 no
C16_3 H16B_3 . .990 no
C17_3 C18_3 . 1.524(6) no
C17_3 H17A_3 . .990 no
C17_3 H17B_3 . .990 no
C18_3 H18A_3 . .990 no
C18_3 H18B_3 . .990 no
C19_3 C24_3 . 1.506(5) no
C19_3 C20_3 . 1.516(5) no
C19_3 H19_3 . 1.000 no
C20_3 C21_3 . 1.518(6) no
C20_3 H20A_3 . .990 no
C20_3 H20B_3 . .990 no
C21_3 C22_3 . 1.526(6) no
C21_3 H21A_3 . .990 no
C21_3 H21B_3 . .990 no
C22_3 C23_3 . 1.517(6) no
C22_3 H22A_3 . .990 no
C22_3 H22B_3 . .990 no
C23_3 C24_3 . 1.530(5) no
C23_3 H23A_3 . .990 no
C23_3 H23B_3 . .990 no
C24_3 H24A_3 . .990 no
C24_3 H24B_3 . .990 no
C25_3 C30_3 . 1.512(5) no
C25_3 C26_3 . 1.515(5) no
C25_3 H25_3 . 1.000 no
C26_3 C27_3 . 1.518(5) no
C26_3 H26A_3 . .990 no
C26_3 H26B_3 . .990 no
C27_3 C28_3 . 1.528(6) no
C27_3 H27A_3 . .990 no
C27_3 H27B_3 . .990 no
C28_3 C29_3 . 1.526(6) no
C28_3 H28A_3 . .990 no
C28_3 H28B_3 . .990 no
C29_3 C30_3 . 1.520(5) no
C29_3 H29A_3 . .990 no
C29_3 H29B_3 . .990 no
C30_3 H30A_3 . .990 no
C30_3 H30B_3 . .990 no
P1_4 O5_4 . 1.602(3) no
P1_4 O3_4 . 1.604(3) no
P1_4 O4_4 . 1.614(3) no
P1_4 O1_4 . 1.652(2) no
P1_4 O2_4 . 1.673(2) no
O1_4 C1_4 . 1.429(4) no
O2_4 C7_4 . 1.433(4) no
O3_4 C13_4 . 1.451(4) no
O4_4 C25_4 . 1.445(4) no
O5_4 C19_4 . 1.454(4) no
C1_4 C2_4 . 1.520(5) no
C1_4 C6_4 . 1.526(5) no
C1_4 H1_4 . 1.000 no
C2_4 C3_4 . 1.527(5) no
C2_4 H2A_4 . .990 no
C2_4 H2B_4 . .990 no
C3_4 C4_4 . 1.512(6) no
C3_4 H3A_4 . .990 no
C3_4 H3B_4 . .990 no
C4_4 C5_4 . 1.532(6) no
C4_4 H4A_4 . .990 no
C4_4 H4B_4 . .990 no
C5_4 C6_4 . 1.531(5) no
C5_4 H5A_4 . .990 no
C5_4 H5B_4 . .990 no
C6_4 H6A_4 . .990 no
C6_4 H6B_4 . .990 no
C7_4 C8_4 . 1.504(5) no
C7_4 C12_4 . 1.518(5) no
C7_4 H7_4 . 1.000 no
C8_4 C9_4 . 1.529(5) no
C8_4 H8A_4 . .990 no
C8_4 H8B_4 . .990 no
C9_4 C10_4 . 1.523(6) no
C9_4 H9A_4 . .990 no
C9_4 H9B_4 . .990 no
C10_4 C11_4 . 1.516(6) no
C10_4 H10A_4 . .990 no
C10_4 H10B_4 . .990 no
C11_4 C12_4 . 1.535(5) no
C11_4 H11A_4 . .990 no
C11_4 H11B_4 . .990 no
C12_4 H12A_4 . .990 no
C12_4 H12B_4 . .990 no
C13_4 C14_4 . 1.510(5) no
C13_4 C18_4 . 1.511(5) no
C13_4 H13_4 . 1.000 no
C14_4 C15_4 . 1.528(5) no
C14_4 H14A_4 . .990 no
C14_4 H14B_4 . .990 no
C15_4 C16_4 . 1.535(6) no
C15_4 H15A_4 . .990 no
C15_4 H15B_4 . .990 no
C16_4 C17_4 . 1.516(6) no
C16_4 H16A_4 . .990 no
C16_4 H16B_4 . .990 no
C17_4 C18_4 . 1.532(5) no
C17_4 H17A_4 . .990 no
C17_4 H17B_4 . .990 no
C18_4 H18A_4 . .990 no
C18_4 H18B_4 . .990 no
C19_4 C20_4 . 1.517(5) no
C19_4 C24_4 . 1.517(5) no
C19_4 H19_4 . 1.000 no
C20_4 C21_4 . 1.524(5) no
C20_4 H20A_4 . .990 no
C20_4 H20B_4 . .990 no
C21_4 C22_4 . 1.524(6) no
C21_4 H21A_4 . .990 no
C21_4 H21B_4 . .990 no
C22_4 C23_4 . 1.528(6) no
C22_4 H22A_4 . .990 no
C22_4 H22B_4 . .990 no
C23_4 C24_4 . 1.523(5) no
C23_4 H23A_4 . .990 no
C23_4 H23B_4 . .990 no
C24_4 H24A_4 . .990 no
C24_4 H24B_4 . .990 no
C25_4 C30_4 . 1.496(6) no
C25_4 C26_4 . 1.497(5) no
C25_4 H25_4 . 1.000 no
C26_4 C27_4 . 1.522(6) no
C26_4 H26A_4 . .990 no
C26_4 H26B_4 . .990 no
C27_4 C28_4 . 1.496(6) no
C27_4 H27A_4 . .990 no
C27_4 H27B_4 . .990 no
C28_4 C29_4 . 1.504(6) no
C28_4 H28A_4 . .990 no
C28_4 H28B_4 . .990 no
C29_4 C30_4 . 1.529(6) no
C29_4 H29A_4 . .990 no
C29_4 H29B_4 . .990 no
C30_4 H30A_4 . .990 no
C30_4 H30B_4 . .990 no

loop_
_geom_torsion_atom_site_label_1
_geom_torsion_atom_site_label_2
_geom_torsion_atom_site_label_3
_geom_torsion_atom_site_label_4
_geom_torsion
_geom_torsion_publ_flag
O4_1 P1_1 O1_1 C1_1 59.2(3) no
O5_1 P1_1 O1_1 C1_1 179.2(3) no
O3_1 P1_1 O1_1 C1_1 -56.6(3) no
O4_1 P1_1 O2_1 C7_1 147.1(3) no
O5_1 P1_1 O2_1 C7_1 27.1(3) no
O3_1 P1_1 O2_1 C7_1 -96.9(3) no
O4_1 P1_1 O3_1 C13_1 64.6(3) no
O5_1 P1_1 O3_1 C13_1 -118.7(3) no
O1_1 P1_1 O3_1 C13_1 153.9(3) no
O2_1 P1_1 O3_1 C13_1 -29.2(3) no
O5_1 P1_1 O4_1 C25_1 87.8(3) no
O3_1 P1_1 O4_1 C25_1 -95.3(3) no
O1_1 P1_1 O4_1 C25_1 176.5(3) no
O2_1 P1_1 O4_1 C25_1 -1.3(3) no
O4_1 P1_1 O5_1 C19_1 83.7(3) no
O3_1 P1_1 O5_1 C19_1 -92.9(3) no
O1_1 P1_1 O5_1 C19_1 -5.8(3) no
O2_1 P1_1 O5_1 C19_1 175.2(3) no
P1_1 O1_1 C1_1 C6_1 -123.2(3) no
P1_1 O1_1 C1_1 C2_1 115.1(3) no
O1_1 C1_1 C2_1 C3_1 173.5(3) no
C6_1 C1_1 C2_1 C3_1 53.8(5) no
C1_1 C2_1 C3_1 C4_1 -54.9(5) no
C2_1 C3_1 C4_1 C5_1 55.8(5) no
C3_1 C4_1 C5_1 C6_1 -56.2(5) no
O1_1 C1_1 C6_1 C5_1 -173.6(3) no
C2_1 C1_1 C6_1 C5_1 -53.9(5) no
C4_1 C5_1 C6_1 C1_1 55.3(5) no
P1_1 O2_1 C7_1 C8_1 -176.1(2) no
P1_1 O2_1 C7_1 C12_1 62.2(4) no
O2_1 C7_1 C8_1 C9_1 178.5(3) no
C12_1 C7_1 C8_1 C9_1 -57.3(4) no
C7_1 C8_1 C9_1 C10_1 55.9(5) no
C8_1 C9_1 C10_1 C11_1 -54.6(5) no
C9_1 C10_1 C11_1 C12_1 55.3(5) no
O2_1 C7_1 C12_1 C11_1 177.6(3) no
C8_1 C7_1 C12_1 C11_1 58.2(4) no
C10_1 C11_1 C12_1 C7_1 -57.1(5) no
P1_1 O3_1 C13_1 C18_1 159.4(3) no
P1_1 O3_1 C13_1 C14_1 -78.3(4) no
O3_1 C13_1 C14_1 C15_1 -173.4(3) no
C18_1 C13_1 C14_1 C15_1 -53.6(5) no
C13_1 C14_1 C15_1 C16_1 54.7(5) no
C14_1 C15_1 C16_1 C17_1 -55.1(5) no
C15_1 C16_1 C17_1 C18_1 54.6(5) no
O3_1 C13_1 C18_1 C17_1 175.6(3) no
C14_1 C13_1 C18_1 C17_1 54.0(5) no
C16_1 C17_1 C18_1 C13_1 -54.7(5) no
P1_1 O5_1 C19_1 C24_1 -76.0(4) no
P1_1 O5_1 C19_1 C20_1 163.1(3) no
O5_1 C19_1 C20_1 C21_1 -178.6(3) no
C24_1 C19_1 C20_1 C21_1 59.8(4) no
C19_1 C20_1 C21_1 C22_1 -56.2(4) no
C20_1 C21_1 C22_1 C23_1 53.3(5) no
C21_1 C22_1 C23_1 C24_1 -52.6(5) no
O5_1 C19_1 C24_1 C23_1 -178.5(3) no
C20_1 C19_1 C24_1 C23_1 -59.7(4) no
C22_1 C23_1 C24_1 C19_1 55.5(4) no
P1_1 O4_1 C25_1 C26_1 158.2(2) no
P1_1 O4_1 C25_1 C30_1 -81.6(4) no
O4_1 C25_1 C26_1 C27_1 179.9(3) no
C30_1 C25_1 C26_1 C27_1 59.7(4) no
C25_1 C26_1 C27_1 C28_1 -56.5(4) no
C26_1 C27_1 C28_1 C29_1 54.5(5) no
C27_1 C28_1 C29_1 C30_1 -54.9(5) no
O4_1 C25_1 C30_1 C29_1 -178.2(3) no
C26_1 C25_1 C30_1 C29_1 -60.3(4) no
C28_1 C29_1 C30_1 C25_1 57.1(5) no
O5_2 P1_2 O1_2 C1_2 -178.7(3) no
O4_2 P1_2 O1_2 C1_2 60.3(3) no
O3_2 P1_2 O1_2 C1_2 -54.9(3) no
O5_2 P1_2 O2_2 C7_2 22.8(3) no
O4_2 P1_2 O2_2 C7_2 143.9(3) no
O3_2 P1_2 O2_2 C7_2 -100.8(3) no
O5_2 P1_2 O3_2 C13_2 -117.6(3) no
O4_2 P1_2 O3_2 C13_2 65.6(3) no
O1_2 P1_2 O3_2 C13_2 154.8(3) no
O2_2 P1_2 O3_2 C13_2 -27.9(3) no
O5_2 P1_2 O4_2 C25_2 85.6(3) no
O3_2 P1_2 O4_2 C25_2 -97.4(3) no
O1_2 P1_2 O4_2 C25_2 174.3(3) no
O2_2 P1_2 O4_2 C25_2 -3.2(3) no
O4_2 P1_2 O5_2 C19_2 82.4(3) no
O3_2 P1_2 O5_2 C19_2 -94.3(3) no
O1_2 P1_2 O5_2 C19_2 -6.8(3) no
O2_2 P1_2 O5_2 C19_2 173.5(3) no
P1_2 O1_2 C1_2 C6_2 -125.0(3) no
P1_2 O1_2 C1_2 C2_2 113.3(3) no
O1_2 C1_2 C2_2 C3_2 173.2(3) no
C6_2 C1_2 C2_2 C3_2 53.1(5) no
C1_2 C2_2 C3_2 C4_2 -54.7(5) no
C2_2 C3_2 C4_2 C5_2 56.3(5) no
C3_2 C4_2 C5_2 C6_2 -56.7(5) no
O1_2 C1_2 C6_2 C5_2 -174.4(3) no
C2_2 C1_2 C6_2 C5_2 -53.8(4) no
C4_2 C5_2 C6_2 C1_2 56.0(5) no
P1_2 O2_2 C7_2 C8_2 -173.4(2) no
P1_2 O2_2 C7_2 C12_2 65.1(4) no
O2_2 C7_2 C8_2 C9_2 178.9(3) no
C12_2 C7_2 C8_2 C9_2 -57.8(4) no
C7_2 C8_2 C9_2 C10_2 57.3(5) no
C8_2 C9_2 C10_2 C11_2 -56.9(5) no
C9_2 C10_2 C11_2 C12_2 57.3(5) no
O2_2 C7_2 C12_2 C11_2 177.3(3) no
C8_2 C7_2 C12_2 C11_2 58.2(4) no
C10_2 C11_2 C12_2 C7_2 -57.3(5) no
P1_2 O3_2 C13_2 C18_2 162.3(3) no
P1_2 O3_2 C13_2 C14_2 -75.8(4) no
O3_2 C13_2 C14_2 C15_2 -173.4(4) no
C18_2 C13_2 C14_2 C15_2 -54.2(5) no
C13_2 C14_2 C15_2 C16_2 54.5(6) no
C14_2 C15_2 C16_2 C17_2 -55.1(6) no
C15_2 C16_2 C17_2 C18_2 55.7(6) no
O3_2 C13_2 C18_2 C17_2 176.9(4) no
C14_2 C13_2 C18_2 C17_2 55.4(6) no
C16_2 C17_2 C18_2 C13_2 -56.5(6) no
P1_2 O5_2 C19_2 C20_2 162.5(2) no
P1_2 O5_2 C19_2 C24_2 -76.4(4) no
O5_2 C19_2 C20_2 C21_2 178.7(3) no
C24_2 C19_2 C20_2 C21_2 57.9(4) no
C19_2 C20_2 C21_2 C22_2 -57.0(4) no
C20_2 C21_2 C22_2 C23_2 55.0(5) no
C21_2 C22_2 C23_2 C24_2 -53.9(5) no
C22_2 C23_2 C24_2 C19_2 55.1(5) no
O5_2 C19_2 C24_2 C23_2 -175.5(3) no
C20_2 C19_2 C24_2 C23_2 -57.3(4) no
P1_2 O4_2 C25_2 C30_2 -83.6(4) no
P1_2 O4_2 C25_2 C26_2 156.1(3) no
O4_2 C25_2 C26_2 C27_2 177.6(3) no
C30_2 C25_2 C26_2 C27_2 57.4(4) no
C25_2 C26_2 C27_2 C28_2 -56.7(4) no
C26_2 C27_2 C28_2 C29_2 55.9(5) no
C27_2 C28_2 C29_2 C30_2 -55.2(5) no
O4_2 C25_2 C30_2 C29_2 -175.5(3) no
C26_2 C25_2 C30_2 C29_2 -58.0(4) no
C28_2 C29_2 C30_2 C25_2 56.4(5) no
O5_3 P1_3 O1_3 C1_3 -179.5(3) no
O3_3 P1_3 O1_3 C1_3 -55.5(3) no
O4_3 P1_3 O1_3 C1_3 60.4(3) no
O5_3 P1_3 O2_3 C7_3 25.9(3) no
O3_3 P1_3 O2_3 C7_3 -98.0(3) no
O4_3 P1_3 O2_3 C7_3 146.0(3) no
O5_3 P1_3 O3_3 C13_3 -118.4(3) no
O4_3 P1_3 O3_3 C13_3 64.2(3) no
O1_3 P1_3 O3_3 C13_3 153.3(3) no
O2_3 P1_3 O3_3 C13_3 -29.5(3) no
O5_3 P1_3 O4_3 C25_3 87.3(3) no
O3_3 P1_3 O4_3 C25_3 -95.3(3) no
O1_3 P1_3 O4_3 C25_3 176.7(3) no
O2_3 P1_3 O4_3 C25_3 -1.3(3) no
O3_3 P1_3 O5_3 C19_3 -94.7(3) no
O4_3 P1_3 O5_3 C19_3 82.6(3) no
O1_3 P1_3 O5_3 C19_3 -7.1(3) no
O2_3 P1_3 O5_3 C19_3 173.8(3) no
P1_3 O1_3 C1_3 C2_3 114.5(3) no
P1_3 O1_3 C1_3 C6_3 -124.1(3) no
O1_3 C1_3 C2_3 C3_3 173.8(3) no
C6_3 C1_3 C2_3 C3_3 54.3(5) no
C1_3 C2_3 C3_3 C4_3 -55.4(5) no
C2_3 C3_3 C4_3 C5_3 56.1(5) no
C3_3 C4_3 C5_3 C6_3 -56.7(5) no
O1_3 C1_3 C6_3 C5_3 -174.7(3) no
C2_3 C1_3 C6_3 C5_3 -54.5(4) no
C4_3 C5_3 C6_3 C1_3 56.3(5) no
P1_3 O2_3 C7_3 C12_3 63.9(4) no
P1_3 O2_3 C7_3 C8_3 -175.3(2) no
O2_3 C7_3 C8_3 C9_3 178.8(3) no
C12_3 C7_3 C8_3 C9_3 -58.0(4) no
C7_3 C8_3 C9_3 C10_3 57.2(5) no
C8_3 C9_3 C10_3 C11_3 -56.3(5) no
C9_3 C10_3 C11_3 C12_3 55.8(5) no
O2_3 C7_3 C12_3 C11_3 176.9(3) no
C8_3 C7_3 C12_3 C11_3 58.1(4) no
C10_3 C11_3 C12_3 C7_3 -57.0(5) no
P1_3 O3_3 C13_3 C18_3 160.3(3) no
P1_3 O3_3 C13_3 C14_3 -77.9(4) no
O3_3 C13_3 C14_3 C15_3 -173.8(3) no
C18_3 C13_3 C14_3 C15_3 -54.9(5) no
C13_3 C14_3 C15_3 C16_3 55.7(5) no
C14_3 C15_3 C16_3 C17_3 -56.3(5) no
C15_3 C16_3 C17_3 C18_3 56.2(5) no
O3_3 C13_3 C18_3 C17_3 176.9(4) no
C14_3 C13_3 C18_3 C17_3 55.8(5) no
C16_3 C17_3 C18_3 C13_3 -56.6(5) no
P1_3 O5_3 C19_3 C24_3 -74.7(4) no
P1_3 O5_3 C19_3 C20_3 164.1(3) no
O5_3 C19_3 C20_3 C21_3 -178.5(3) no
C24_3 C19_3 C20_3 C21_3 59.8(4) no
C19_3 C20_3 C21_3 C22_3 -56.6(5) no
C20_3 C21_3 C22_3 C23_3 53.4(5) no
C21_3 C22_3 C23_3 C24_3 -52.6(5) no
O5_3 C19_3 C24_3 C23_3 -177.2(3) no
C20_3 C19_3 C24_3 C23_3 -58.6(4) no
C22_3 C23_3 C24_3 C19_3 55.0(5) no
P1_3 O4_3 C25_3 C30_3 -80.9(4) no
P1_3 O4_3 C25_3 C26_3 157.3(2) no
O4_3 C25_3 C26_3 C27_3 -178.9(3) no
C30_3 C25_3 C26_3 C27_3 59.3(4) no
C25_3 C26_3 C27_3 C28_3 -56.2(4) no
C26_3 C27_3 C28_3 C29_3 53.3(5) no
C27_3 C28_3 C29_3 C30_3 -53.0(5) no
O4_3 C25_3 C30_3 C29_3 -178.2(3) no
C26_3 C25_3 C30_3 C29_3 -59.0(4) no
C28_3 C29_3 C30_3 C25_3 55.7(4) no
O5_4 P1_4 O1_4 C1_4 59.3(3) no
O3_4 P1_4 O1_4 C1_4 -179.6(3) no
O4_4 P1_4 O1_4 C1_4 -55.9(3) no
O5_4 P1_4 O2_4 C7_4 143.9(3) no
O3_4 P1_4 O2_4 C7_4 22.8(3) no
O4_4 P1_4 O2_4 C7_4 -100.8(3) no
O5_4 P1_4 O3_4 C13_4 80.5(3) no
O4_4 P1_4 O3_4 C13_4 -96.5(3) no
O1_4 P1_4 O3_4 C13_4 -9.0(3) no
O2_4 P1_4 O3_4 C13_4 171.7(3) no
O5_4 P1_4 O4_4 C25_4 65.3(3) no
O3_4 P1_4 O4_4 C25_4 -117.6(3) no
O1_4 P1_4 O4_4 C25_4 154.6(3) no
O2_4 P1_4 O4_4 C25_4 -28.3(3) no
O3_4 P1_4 O5_4 C19_4 86.7(3) no
O4_4 P1_4 O5_4 C19_4 -96.1(3) no
O1_4 P1_4 O5_4 C19_4 175.5(3) no
O2_4 P1_4 O5_4 C19_4 -2.3(3) no
P1_4 O1_4 C1_4 C2_4 -124.4(3) no
P1_4 O1_4 C1_4 C6_4 114.5(3) no
O1_4 C1_4 C2_4 C3_4 -173.4(3) no
C6_4 C1_4 C2_4 C3_4 -54.0(5) no
C1_4 C2_4 C3_4 C4_4 56.0(5) no
C2_4 C3_4 C4_4 C5_4 -57.3(5) no
C3_4 C4_4 C5_4 C6_4 56.8(5) no
O1_4 C1_4 C6_4 C5_4 173.6(3) no
C2_4 C1_4 C6_4 C5_4 54.1(5) no
C4_4 C5_4 C6_4 C1_4 -55.3(5) no
P1_4 O2_4 C7_4 C8_4 66.6(4) no
P1_4 O2_4 C7_4 C12_4 -172.2(2) no
O2_4 C7_4 C8_4 C9_4 176.8(3) no
C12_4 C7_4 C8_4 C9_4 58.3(4) no
C7_4 C8_4 C9_4 C10_4 -57.2(5) no
C8_4 C9_4 C10_4 C11_4 55.8(5) no
C9_4 C10_4 C11_4 C12_4 -55.2(5) no
O2_4 C7_4 C12_4 C11_4 179.4(3) no
C8_4 C7_4 C12_4 C11_4 -57.6(4) no
C10_4 C11_4 C12_4 C7_4 55.9(5) no
P1_4 O3_4 C13_4 C14_4 163.1(3) no
P1_4 O3_4 C13_4 C18_4 -75.4(4) no
O3_4 C13_4 C14_4 C15_4 179.1(3) no
C18_4 C13_4 C14_4 C15_4 58.1(4) no
C13_4 C14_4 C15_4 C16_4 -56.8(4) no
C14_4 C15_4 C16_4 C17_4 55.5(5) no
C15_4 C16_4 C17_4 C18_4 -54.4(5) no
O3_4 C13_4 C18_4 C17_4 -175.3(3) no
C14_4 C13_4 C18_4 C17_4 -56.7(4) no
C16_4 C17_4 C18_4 C13_4 54.6(4) no
P1_4 O5_4 C19_4 C20_4 -83.1(4) no
P1_4 O5_4 C19_4 C24_4 155.1(2) no
O5_4 C19_4 C20_4 C21_4 -175.9(3) no
C24_4 C19_4 C20_4 C21_4 -56.4(4) no
C19_4 C20_4 C21_4 C22_4 54.8(4) no
C20_4 C21_4 C22_4 C23_4 -54.4(5) no
C21_4 C22_4 C23_4 C24_4 55.0(5) no
O5_4 C19_4 C24_4 C23_4 178.6(3) no
C20_4 C19_4 C24_4 C23_4 57.2(4) no
C22_4 C23_4 C24_4 C19_4 -56.1(4) no
P1_4 O4_4 C25_4 C30_4 161.9(3) no
P1_4 O4_4 C25_4 C26_4 -76.1(4) no
O4_4 C25_4 C26_4 C27_4 -173.3(3) no
C30_4 C25_4 C26_4 C27_4 -53.7(5) no
C25_4 C26_4 C27_4 C28_4 54.6(5) no
C26_4 C27_4 C28_4 C29_4 -54.8(5) no
C27_4 C28_4 C29_4 C30_4 55.9(6) no
O4_4 C25_4 C30_4 C29_4 176.2(4) no
C26_4 C25_4 C30_4 C29_4 54.4(6) no
C28_4 C29_4 C30_4 C25_4 -56.4(6) no

loop_
_cod_related_entry_id
_cod_related_entry_database
_cod_related_entry_code
1 ChemSpider 4401210
